data_1577014
loop_
_publ_author_name
'Zapf, Ludwig'
'Rivard, Eric'

_publ_section_title
;
 Achieving (quasi)-monocoordination in metal complexes with an
 exceptionally bulky carbene ligand.
;
_journal_issue 13
_journal_name_full 'Chemical science'
_journal_page_first 6500
_journal_page_last 6506
_journal_paper_doi 10.1039/d5sc09514j
_journal_volume 17
_journal_year 2026
_chemical_formula_moiety 'C16 Al F36 O4, C45 H34 Ga N2'
_chemical_formula_sum 'C61 H34 Al F36 Ga N2 O4'
_chemical_formula_weight 1639.61
_space_group_crystal_system triclinic
_space_group_IT_number 2
_space_group_name_Hall '-P 1'
_space_group_name_H-M_alt 'P -1'
_atom_sites_solution_hydrogens geom
_atom_sites_solution_primary dual
_atom_sites_solution_secondary difmap
_audit_creation_date 2025-07-22
_audit_update_record
;
2025-11-25 deposited with the CCDC.	2026-02-02 downloaded from the CCDC.
;
_cell_angle_alpha 73.027(2)
_cell_angle_beta 89.570(2)
_cell_angle_gamma 73.5580(10)
_cell_formula_units_Z 2
_cell_length_a 14.7137(5)
_cell_length_b 15.6695(5)
_cell_length_c 17.6042(6)
_cell_measurement_reflns_used 9851
_cell_measurement_temperature 173(2)
_cell_measurement_theta_max 22.12
_cell_measurement_theta_min 2.41
_cell_volume 3710.7(2)
_computing_cell_refinement 'Saint+ ver. 8.40B (Bruker AXS)'
_computing_data_collection 'BIS 6.2.14 / APEX4 ver. 2021.10 (Bruker AXS)'
_computing_data_reduction 'Saint+ ver. 8.40B (Bruker AXS)'
_computing_molecular_graphics 'ShelXLe (Huebschle et all, 2011)'
_computing_publication_material 'SHELXL-2019/1 (Sheldrick, 2019)'
_computing_structure_refinement 'SHELXL-2019/1 (Sheldrick, 2019)'
_computing_structure_solution 'SHELXT 2018/2 (Sheldrick, 2018)'
_diffrn_ambient_environment N~2~
_diffrn_ambient_temperature 173(2)
_diffrn_detector CPA
_diffrn_detector_area_resol_mean 7.5
_diffrn_detector_type 'Photon III'
_diffrn_measured_fraction_theta_full 0.999
_diffrn_measured_fraction_theta_max 0.999
_diffrn_measurement_device 'four-circle diffractometer'
_diffrn_measurement_device_type 'Bruker D8-Venture'
_diffrn_measurement_method '\f and \w scans'
_diffrn_orient_matrix_type
;
 Sparks R.A., Computational Crystallography p1-18 (Clarendon Press, 1982)
;
_diffrn_orient_matrix_UB_11 0.0383695
_diffrn_orient_matrix_UB_12 -0.0129816
_diffrn_orient_matrix_UB_13 -0.0446624
_diffrn_orient_matrix_UB_21 0.0533571
_diffrn_orient_matrix_UB_22 0.0159394
_diffrn_orient_matrix_UB_23 0.0219531
_diffrn_orient_matrix_UB_31 0.0271299
_diffrn_orient_matrix_UB_32 -0.0667061
_diffrn_orient_matrix_UB_33 0.0327795
_diffrn_radiation_monochromator 'multi-layer mirror'
_diffrn_radiation_probe x-ray
_diffrn_radiation_type MoK\a
_diffrn_radiation_wavelength 0.71073
_diffrn_radiation_xray_symbol K-L~2,3~
_diffrn_reflns_av_R_equivalents 0.1256
_diffrn_reflns_av_unetI/netI 0.0494
_diffrn_reflns_Laue_measured_fraction_full 0.999
_diffrn_reflns_Laue_measured_fraction_max 0.999
_diffrn_reflns_limit_h_max 18
_diffrn_reflns_limit_h_min -18
_diffrn_reflns_limit_k_max 19
_diffrn_reflns_limit_k_min -19
_diffrn_reflns_limit_l_max 21
_diffrn_reflns_limit_l_min -21
_diffrn_reflns_number 182602
_diffrn_reflns_point_group_measured_fraction_full 0.999
_diffrn_reflns_point_group_measured_fraction_max 0.999
_diffrn_reflns_theta_full 25.987
_diffrn_reflns_theta_max 25.987
_diffrn_reflns_theta_min 1.811
_diffrn_source 'micro-focus sealed X-ray tube'
_diffrn_source_type 'Incoatec ImS 2.0'
_diffrn_standards_number 0
_exptl_absorpt_coefficient_mu 0.516
_exptl_absorpt_correction_T_max 0.7454
_exptl_absorpt_correction_T_min 0.6818
_exptl_absorpt_correction_type multi-scan
_exptl_absorpt_process_details 'SADABS 2016/2 (Bruker AXS)'
_exptl_crystal_colour yellow
_exptl_crystal_density_diffrn 1.467
_exptl_crystal_description block
_exptl_crystal_F_000 1628
_exptl_crystal_preparation
;
 Crystals were grown at 20 \%C from saturated solution in 
 Fluorobenzene/benzene. For data collection the crystal was immersed in a 
 film of perfluoropolyether oil, mounted on a polyimide loop and transferred 
 to stream of cold nitrogen (Oxford Cryostream 800).
;
_exptl_crystal_size_max 0.300
_exptl_crystal_size_mid 0.178
_exptl_crystal_size_min 0.118
_refine_diff_density_max 1.263
_refine_diff_density_min -0.854
_refine_diff_density_rms 0.113
_refine_ls_extinction_method none
_refine_ls_goodness_of_fit_ref 1.024
_refine_ls_hydrogen_treatment constr
_refine_ls_matrix_type full
_refine_ls_number_parameters 1452
_refine_ls_number_reflns 14570
_refine_ls_number_restraints 9416
_refine_ls_restrained_S_all 1.396
_refine_ls_R_factor_all 0.1279
_refine_ls_R_factor_gt 0.0952
_refine_ls_shift/su_max 0.002
_refine_ls_shift/su_mean 0.000
_refine_ls_structure_factor_coef Fsqd
_refine_ls_weighting_details
;
 w=1/[\s^2^(Fo^2^)+(0.1851P)^2^+9.8536P] where P=(Fo^2^+2Fc^2^)/3
;
_refine_ls_weighting_scheme calc
_refine_ls_wR_factor_gt 0.2699
_refine_ls_wR_factor_ref 0.3101
_reflns_Friedel_coverage 0.000
_reflns_number_gt 10147
_reflns_number_total 14570
_reflns_threshold_expression 'I > 2\s(I)'
_cod_data_source_file d5sc09514j3.cif
_cod_data_source_block 10
_cod_database_code 1577014
_shelx_shelxl_version_number 2019/1
_shelx_space_group_comment
;
 The symmetry employed for this shelxl refinement is uniquely defined by the 
 following loop, which should always be used as a source of symmetry 
 information in preference to the above space-group names. They are only 
 intended as comments.
;
_exptl_absorpt_special_details
;
 Incident beam scaling, empirical absorption correction using spherical 
 harmonics, and outlier rejection was employed as implemented in SADABS. 
 Additional spherical absorption correction with mu*r value set to 0.2 was 
 applied.
;
_shelx_estimated_absorpt_t_min 0.861
_shelx_estimated_absorpt_t_max 0.942

loop_
_space_group_symop_operation_xyz
'x, y, z'
'-x, -y, -z'

loop_
_atom_site_label
_atom_site_type_symbol
_atom_site_fract_x
_atom_site_fract_y
_atom_site_fract_z
_atom_site_U_iso_or_equiv
_atom_site_adp_type
_atom_site_occupancy
_atom_site_site_symmetry_order
_atom_site_calc_flag
_atom_site_refinement_flags_posn
_atom_site_refinement_flags_adp
_atom_site_refinement_flags_occupancy
_atom_site_disorder_assembly
_atom_site_disorder_group
Ga01 Ga 0.74172(5) 0.40187(4) 0.78786(4) 0.0454(2) Uani 1 1 d . . . . .
Al02 Al 0.58111(9) 0.85956(9) 0.80128(8) 0.0284(3) Uani 1 1 d . . . . .
N003 N 0.9207(3) 0.2800(3) 0.7210(2) 0.0306(8) Uani 1 1 d . . . . .
N004 N 0.8025(3) 0.3376(3) 0.6299(2) 0.0284(8) Uani 1 1 d . . . . .
C1_1 C 0.8254(3) 0.3194(3) 0.7093(3) 0.0315(9) Uani 1 1 d . . . . .
C2_1 C 0.8846(3) 0.3132(3) 0.5910(3) 0.0314(9) Uani 1 1 d . . . . .
C3_1 C 0.9601(3) 0.2757(3) 0.6488(3) 0.0330(10) Uani 1 1 d . . . . .
C4_1 C 1.0542(3) 0.2428(4) 0.6305(3) 0.0396(11) Uani 1 1 d . . . . .
H4_1 H 1.105998 0.217576 0.670263 0.048 Uiso 1 1 calc R U . . .
C5_1 C 1.0671(4) 0.2492(4) 0.5518(3) 0.0437(12) Uani 1 1 d . . . . .
H5_1 H 1.129474 0.226322 0.536978 0.052 Uiso 1 1 calc R U . . .
C6_1 C 0.9912(4) 0.2883(4) 0.4930(3) 0.0426(12) Uani 1 1 d . . . . .
H6_1 H 1.003813 0.292983 0.439201 0.051 Uiso 1 1 calc R U . . .
C7_1 C 0.8983(4) 0.3203(4) 0.5106(3) 0.0384(11) Uani 1 1 d . . . . .
H7_1 H 0.846766 0.345673 0.470572 0.046 Uiso 1 1 calc R U . . .
C8_1 C 0.7039(3) 0.3802(3) 0.5900(3) 0.0306(9) Uani 1 1 d . . . . .
C9_1 C 0.6710(3) 0.3091(3) 0.5614(3) 0.0301(9) Uani 1 1 d . . . . .
C10_1 C 0.7288(4) 0.2212(3) 0.5639(3) 0.0373(11) Uani 1 1 d . . . . .
H10_1 H 0.793926 0.202833 0.582543 0.045 Uiso 1 1 calc R U . . .
C11_1 C 0.6929(4) 0.1599(4) 0.5397(4) 0.0471(13) Uani 1 1 d . . . . .
H11_1 H 0.734094 0.100582 0.540787 0.056 Uiso 1 1 calc R U . . .
C12_1 C 0.5993(4) 0.1833(4) 0.5143(4) 0.0489(13) Uani 1 1 d . . . . .
H12_1 H 0.575323 0.140681 0.497839 0.059 Uiso 1 1 calc R U . . .
C13_1 C 0.5390(4) 0.2707(4) 0.5126(3) 0.0449(12) Uani 1 1 d . . . . .
H13_1 H 0.473483 0.288094 0.495438 0.054 Uiso 1 1 calc R U . . .
C14_1 C 0.5761(4) 0.3313(3) 0.5362(3) 0.0373(11) Uani 1 1 d . . . . .
H14_1 H 0.534851 0.390619 0.535059 0.045 Uiso 1 1 calc R U . . .
C15_1 C 0.7068(4) 0.4674(3) 0.5221(3) 0.0335(10) Uani 1 1 d . . . . .
C16_1 C 0.6623(4) 0.4911(4) 0.4466(3) 0.0397(11) Uani 1 1 d . . . . .
H16_1 H 0.628464 0.452468 0.434835 0.048 Uiso 1 1 calc R U . . .
C17_1 C 0.6670(5) 0.5713(4) 0.3880(3) 0.0528(14) Uani 1 1 d . . . . .
H17_1 H 0.636506 0.586705 0.336319 0.063 Uiso 1 1 calc R U . . .
C18_1 C 0.7145(5) 0.6277(4) 0.4038(4) 0.0596(17) Uani 1 1 d . . . . .
H18_1 H 0.715984 0.683016 0.363684 0.072 Uiso 1 1 calc R U . . .
C19_1 C 0.7609(5) 0.6044(4) 0.4784(4) 0.0573(16) Uani 1 1 d . . . . .
H19_1 H 0.796741 0.641967 0.489113 0.069 Uiso 1 1 calc R U . . .
C20_1 C 0.7546(4) 0.5258(4) 0.5372(3) 0.0462(13) Uani 1 1 d . . . . .
H20_1 H 0.783683 0.511721 0.589165 0.055 Uiso 1 1 calc R U . . .
C21_1 C 0.6349(3) 0.4055(3) 0.6521(3) 0.0302(9) Uani 1 1 d . . . . .
C22_1 C 0.6178(3) 0.3337(3) 0.7137(3) 0.0347(10) Uani 1 1 d . . . . .
H22_1 H 0.648957 0.270522 0.716995 0.042 Uiso 1 1 calc R U . . .
C23_1 C 0.5559(4) 0.3537(4) 0.7699(3) 0.0443(12) Uani 1 1 d . . . . .
H23_1 H 0.546608 0.304095 0.812365 0.053 Uiso 1 1 calc R U . . .
C24_1 C 0.5072(4) 0.4453(4) 0.7651(3) 0.0506(14) Uani 1 1 d . . . . .
H24_1 H 0.464172 0.458574 0.803550 0.061 Uiso 1 1 calc R U . . .
C25_1 C 0.5222(4) 0.5169(4) 0.7035(3) 0.0456(13) Uani 1 1 d . . . . .
H25_1 H 0.488208 0.579811 0.698878 0.055 Uiso 1 1 calc R U . . .
C26_1 C 0.5866(3) 0.4978(3) 0.6484(3) 0.0346(10) Uani 1 1 d . . . . .
H26_1 H 0.597993 0.547840 0.607641 0.042 Uiso 1 1 calc R U . . .
C27_1 C 0.9777(3) 0.2434(3) 0.7999(3) 0.0334(10) Uani 1 1 d . . . . .
C28_1 C 1.0142(3) 0.1361(4) 0.8247(3) 0.0375(11) Uani 1 1 d . . . . .
C29_1 C 0.9994(4) 0.0850(4) 0.7765(3) 0.0434(12) Uani 1 1 d . . . . .
H29_1 H 0.966809 0.116015 0.725119 0.052 Uiso 1 1 calc R U . . .
C30_1 C 1.0323(5) -0.0124(4) 0.8036(4) 0.0559(15) Uani 1 1 d . . . . .
H30_1 H 1.023483 -0.047002 0.769501 0.067 Uiso 1 1 calc R U . . .
C31_1 C 1.0766(5) -0.0585(5) 0.8775(4) 0.0637(17) Uani 1 1 d . . . . .
H31_1 H 1.098574 -0.124751 0.895043 0.076 Uiso 1 1 calc R U . . .
C32_1 C 1.0895(5) -0.0077(5) 0.9274(4) 0.0591(16) Uani 1 1 d . . . . .
H32_1 H 1.120506 -0.039229 0.979294 0.071 Uiso 1 1 calc R U . . .
C33_1 C 1.0573(4) 0.0883(4) 0.9013(3) 0.0482(13) Uani 1 1 d . . . . .
H33_1 H 1.064615 0.122493 0.936237 0.058 Uiso 1 1 calc R U . . .
C34_1 C 1.0561(4) 0.2929(4) 0.7911(3) 0.0414(12) Uani 1 1 d . . . . .
C35_1 C 1.1484(4) 0.2478(5) 0.8248(4) 0.0530(15) Uani 1 1 d . . . . .
H35_1 H 1.166554 0.182844 0.852509 0.064 Uiso 1 1 calc R U . . .
C36_1 C 1.2145(5) 0.2970(8) 0.8182(5) 0.076(2) Uani 1 1 d . . . . .
H36_1 H 1.277550 0.265588 0.841654 0.092 Uiso 1 1 calc R U . . .
C37_1 C 1.1898(6) 0.3898(8) 0.7785(5) 0.082(3) Uani 1 1 d . . . . .
H37_1 H 1.235234 0.423134 0.775021 0.099 Uiso 1 1 calc R U . . .
C38_1 C 1.1005(6) 0.4348(6) 0.7439(4) 0.0671(19) Uani 1 1 d . . . . .
H38_1 H 1.084132 0.499352 0.715049 0.081 Uiso 1 1 calc R U . . .
C39_1 C 1.0327(5) 0.3875(5) 0.7504(4) 0.0551(15) Uani 1 1 d . . . . .
H39_1 H 0.969916 0.420099 0.726696 0.066 Uiso 1 1 calc R U . . .
C40_1 C 0.9110(3) 0.2683(3) 0.8646(3) 0.0325(10) Uani 1 1 d . . . . .
C41_1 C 0.8403(3) 0.2241(3) 0.8860(3) 0.0344(10) Uani 1 1 d . . . . .
H41_1 H 0.832744 0.180611 0.860466 0.041 Uiso 1 1 calc R U . . .
C42_1 C 0.7816(4) 0.2433(4) 0.9438(3) 0.0406(11) Uani 1 1 d . . . . .
H42_1 H 0.733006 0.213706 0.957033 0.049 Uiso 1 1 calc R U . . .
C43_1 C 0.7923(4) 0.3055(4) 0.9832(3) 0.0483(13) Uani 1 1 d . . . . .
H43_1 H 0.751133 0.318716 1.022801 0.058 Uiso 1 1 calc R U . . .
C44_1 C 0.8637(4) 0.3477(5) 0.9640(4) 0.0530(15) Uani 1 1 d . . . . .
H44_1 H 0.873998 0.388100 0.991956 0.064 Uiso 1 1 calc R U . . .
C45_1 C 0.9204(4) 0.3305(4) 0.9033(3) 0.0473(13) Uani 1 1 d . . . . .
H45_1 H 0.966774 0.362545 0.888137 0.057 Uiso 1 1 calc R U . . .
O1_5 O 0.6476(13) 0.9089(14) 0.8390(14) 0.071(5) Uani 0.401(3) 1 d D . P A 1
C1_5 C 0.6857(10) 0.9595(10) 0.8689(9) 0.083(4) Uani 0.401(3) 1 d D . P A 1
C2_5 C 0.6355(13) 0.9729(15) 0.9412(10) 0.135(6) Uani 0.401(3) 1 d D . P A 1
F1_5 F 0.5578(15) 1.0476(17) 0.9158(14) 0.157(8) Uani 0.401(3) 1 d D . P A 1
F2_5 F 0.6909(13) 0.9687(18) 0.9993(9) 0.163(7) Uani 0.401(3) 1 d D . P A 1
F3_5 F 0.5987(17) 0.9053(16) 0.9799(11) 0.175(7) Uani 0.401(3) 1 d D . P A 1
C3_5 C 0.7917(11) 0.9128(12) 0.8865(11) 0.117(5) Uani 0.401(3) 1 d D . P A 1
F4_5 F 0.8316(13) 0.8905(18) 0.8249(12) 0.147(6) Uani 0.401(3) 1 d D . P A 1
F5_5 F 0.8096(17) 0.8325(13) 0.9441(15) 0.172(7) Uani 0.401(3) 1 d D . P A 1
F6_5 F 0.8361(14) 0.9664(13) 0.9092(12) 0.114(6) Uani 0.401(3) 1 d D . P A 1
C4_5 C 0.6822(15) 1.0542(11) 0.8130(11) 0.138(6) Uani 0.401(3) 1 d D . P A 1
F7_5 F 0.7541(19) 1.0437(19) 0.7663(16) 0.202(9) Uani 0.401(3) 1 d D . P A 1
F8_5 F 0.6991(19) 1.1078(13) 0.8551(14) 0.178(7) Uani 0.401(3) 1 d D . P A 1
F9_5 F 0.6044(15) 1.1037(11) 0.7690(13) 0.151(6) Uani 0.401(3) 1 d D . P A 1
O1_6 O 0.4836(8) 0.9388(9) 0.7517(11) 0.083(5) Uani 0.512(3) 1 d D . P A 1
C1_6 C 0.3931(8) 0.9835(8) 0.7264(7) 0.058(3) Uani 0.512(3) 1 d D . P A 1
C2_6 C 0.3372(10) 0.9831(11) 0.7993(8) 0.110(4) Uani 0.512(3) 1 d D . P A 1
F1_6 F 0.3095(11) 0.9056(11) 0.8241(10) 0.149(5) Uani 0.512(3) 1 d D . P A 1
F2_6 F 0.2580(9) 1.0505(11) 0.7887(10) 0.136(5) Uani 0.512(3) 1 d D . P A 1
F3_6 F 0.3955(10) 0.9855(14) 0.8562(8) 0.145(6) Uani 0.512(3) 1 d D . P A 1
C3_6 C 0.3886(9) 1.0827(8) 0.6816(8) 0.092(4) Uani 0.512(3) 1 d D . P A 1
F4_6 F 0.4495(10) 1.0896(10) 0.6275(8) 0.126(4) Uani 0.512(3) 1 d D . P A 1
F5_6 F 0.4062(14) 1.1272(10) 0.7308(9) 0.151(5) Uani 0.512(3) 1 d D . P A 1
F6_6 F 0.3040(8) 1.1289(9) 0.6418(8) 0.106(4) Uani 0.512(3) 1 d D . P A 1
C4_6 C 0.3495(12) 0.9419(11) 0.6753(9) 0.119(5) Uani 0.512(3) 1 d D . P A 1
F7_6 F 0.3686(12) 0.9657(10) 0.6000(8) 0.133(4) Uani 0.512(3) 1 d D . P A 1
F8_6 F 0.2551(11) 0.9636(14) 0.6714(14) 0.164(7) Uani 0.512(3) 1 d D . P A 1
F9_6 F 0.3839(14) 0.8482(9) 0.7035(11) 0.156(6) Uani 0.512(3) 1 d D . P A 1
O1_7 O 0.5559(9) 0.7758(7) 0.8785(7) 0.056(3) Uani 0.551(3) 1 d D . P A 1
C1_7 C 0.5571(7) 0.6952(7) 0.9304(6) 0.0566(14) Uani 0.551(3) 1 d D . P A 1
C2_7 C 0.5100(9) 0.7000(10) 1.0066(7) 0.106(4) Uani 0.551(3) 1 d D . P A 1
F1_7 F 0.5827(10) 0.6961(12) 1.0583(8) 0.150(5) Uani 0.551(3) 1 d D . P A 1
F2_7 F 0.4751(8) 0.6250(8) 1.0342(6) 0.119(4) Uani 0.551(3) 1 d D . P A 1
F3_7 F 0.4344(8) 0.7755(9) 0.9889(9) 0.132(4) Uani 0.551(3) 1 d D . P A 1
C3_7 C 0.4992(11) 0.6550(11) 0.8867(9) 0.132(5) Uani 0.551(3) 1 d D . P A 1
F4_7 F 0.5001(16) 0.6862(14) 0.8061(8) 0.182(6) Uani 0.551(3) 1 d D . P A 1
F5_7 F 0.4090(10) 0.6876(14) 0.8982(11) 0.148(5) Uani 0.551(3) 1 d D . P A 1
F6_7 F 0.5481(15) 0.5707(10) 0.8936(11) 0.189(6) Uani 0.551(3) 1 d D . P A 1
C4_7 C 0.6582(10) 0.6361(11) 0.9579(10) 0.138(5) Uani 0.551(3) 1 d D . P A 1
F7_7 F 0.6987(11) 0.6053(11) 0.8985(10) 0.160(5) Uani 0.551(3) 1 d D . P A 1
F8_7 F 0.6640(12) 0.5552(11) 1.0117(11) 0.199(7) Uani 0.551(3) 1 d D . P A 1
F9_7 F 0.7072(8) 0.6852(10) 0.9852(9) 0.155(5) Uani 0.551(3) 1 d D . P A 1
O1_8 O 0.6558(6) 0.8368(6) 0.7312(5) 0.059(2) Uani 0.669(3) 1 d D . P A 1
C1_8 C 0.6947(6) 0.7910(5) 0.6803(5) 0.038(2) Uani 0.669(3) 1 d D . P A 1
C2_8 C 0.6730(7) 0.8562(7) 0.5956(5) 0.068(2) Uani 0.669(3) 1 d D . P A 1
F1_8 F 0.5866(7) 0.8693(9) 0.5633(6) 0.118(4) Uani 0.669(3) 1 d D . P A 1
F2_8 F 0.7334(6) 0.8240(7) 0.5455(4) 0.101(2) Uani 0.669(3) 1 d D . P A 1
F3_8 F 0.6844(7) 0.9377(5) 0.5894(5) 0.095(2) Uani 0.669(3) 1 d D . P A 1
C3_8 C 0.8009(6) 0.7550(8) 0.6991(6) 0.082(3) Uani 0.669(3) 1 d D . P A 1
F4_8 F 0.8232(9) 0.7212(10) 0.7766(6) 0.139(4) Uani 0.669(3) 1 d D . P A 1
F5_8 F 0.8425(6) 0.8214(8) 0.6761(7) 0.111(3) Uani 0.669(3) 1 d D . P A 1
F6_8 F 0.8436(9) 0.6871(10) 0.6686(9) 0.147(5) Uani 0.669(3) 1 d D . P A 1
C4_8 C 0.6531(7) 0.7111(7) 0.6829(6) 0.082(3) Uani 0.669(3) 1 d D . P A 1
F7_8 F 0.6892(8) 0.6400(6) 0.7504(6) 0.127(3) Uani 0.669(3) 1 d D . P A 1
F8_8 F 0.6654(7) 0.6815(6) 0.6207(6) 0.109(3) Uani 0.669(3) 1 d D . P A 1
F9_8 F 0.5608(6) 0.7346(7) 0.6914(6) 0.104(3) Uani 0.669(3) 1 d D . P A 1
O1_15 O 0.6188(7) 0.9304(8) 0.8452(8) 0.053(3) Uani 0.599(3) 1 d D . P A 2
C1_15 C 0.6828(6) 0.9691(6) 0.8628(5) 0.048(2) Uani 0.599(3) 1 d D . P A 2
C2_15 C 0.6337(9) 1.0397(9) 0.9039(8) 0.096(3) Uani 0.599(3) 1 d D . P A 2
F1_15 F 0.5716(9) 1.1130(8) 0.8499(9) 0.143(4) Uani 0.599(3) 1 d D . P A 2
F2_15 F 0.6928(7) 1.0685(7) 0.9392(7) 0.112(3) Uani 0.599(3) 1 d D . P A 2
F3_15 F 0.5783(11) 1.0071(10) 0.9583(8) 0.133(4) Uani 0.599(3) 1 d D . P A 2
C3_15 C 0.7659(9) 0.8946(9) 0.9116(8) 0.108(4) Uani 0.599(3) 1 d D . P A 2
F4_15 F 0.7982(10) 0.8241(8) 0.8823(10) 0.150(5) Uani 0.599(3) 1 d D . P A 2
F5_15 F 0.7424(11) 0.8638(12) 0.9881(6) 0.177(5) Uani 0.599(3) 1 d D . P A 2
F6_15 F 0.8435(9) 0.9186(11) 0.9217(9) 0.132(5) Uani 0.599(3) 1 d D . P A 2
C4_15 C 0.7153(9) 1.0229(8) 0.7865(6) 0.083(3) Uani 0.599(3) 1 d D . P A 2
F7_15 F 0.7852(9) 0.9653(9) 0.7604(8) 0.137(4) Uani 0.599(3) 1 d D . P A 2
F8_15 F 0.7521(7) 1.0891(6) 0.7911(6) 0.098(3) Uani 0.599(3) 1 d D . P A 2
F9_15 F 0.6537(9) 1.0533(9) 0.7271(5) 0.130(4) Uani 0.599(3) 1 d D . P A 2
O1_16 O 0.4670(8) 0.9106(7) 0.7528(9) 0.055(3) Uani 0.488(3) 1 d D . P A 2
C1_16 C 0.3891(9) 0.9809(8) 0.7232(7) 0.062(3) Uani 0.488(3) 1 d D . P A 2
C2_16 C 0.3468(11) 1.0376(11) 0.7772(9) 0.115(5) Uani 0.488(3) 1 d D . P A 2
F1_16 F 0.3358(16) 0.9891(15) 0.8497(9) 0.171(7) Uani 0.488(3) 1 d D . P A 2
F2_16 F 0.2600(11) 1.0962(14) 0.7475(10) 0.168(7) Uani 0.488(3) 1 d D . P A 2
F3_16 F 0.3986(12) 1.0907(13) 0.7870(13) 0.162(6) Uani 0.488(3) 1 d D . P A 2
C3_16 C 0.4066(10) 1.0464(10) 0.6456(8) 0.100(4) Uani 0.488(3) 1 d D . P A 2
F4_16 F 0.4197(13) 1.0016(12) 0.5916(8) 0.138(5) Uani 0.488(3) 1 d D . P A 2
F5_16 F 0.4871(11) 1.0651(12) 0.6595(9) 0.145(6) Uani 0.488(3) 1 d D . P A 2
F6_16 F 0.3439(12) 1.1272(10) 0.6138(9) 0.131(6) Uani 0.488(3) 1 d D . P A 2
C4_16 C 0.3156(11) 0.9397(11) 0.7006(10) 0.119(5) Uani 0.488(3) 1 d D . P A 2
F7_16 F 0.3485(11) 0.8758(13) 0.6639(12) 0.141(5) Uani 0.488(3) 1 d D . P A 2
F8_16 F 0.2453(10) 1.0094(12) 0.6527(13) 0.146(6) Uani 0.488(3) 1 d D . P A 2
F9_16 F 0.2846(13) 0.8915(13) 0.7654(11) 0.163(6) Uani 0.488(3) 1 d D . P A 2
O1_17 O 0.5824(10) 0.7554(7) 0.8652(7) 0.041(3) Uani 0.449(3) 1 d D . P A 2
C1_17 C 0.5490(8) 0.7044(8) 0.9287(7) 0.0566(14) Uani 0.449(3) 1 d D . P A 2
C2_17 C 0.4616(10) 0.6815(10) 0.9036(10) 0.109(5) Uani 0.449(3) 1 d D . P A 2
F1_17 F 0.3833(8) 0.7518(11) 0.8943(12) 0.125(5) Uani 0.449(3) 1 d D . P A 2
F2_17 F 0.4491(11) 0.6063(9) 0.9548(11) 0.141(5) Uani 0.449(3) 1 d D . P A 2
F3_17 F 0.4640(15) 0.6693(17) 0.8317(11) 0.168(7) Uani 0.449(3) 1 d D . P A 2
C3_17 C 0.6235(10) 0.6112(9) 0.9582(10) 0.118(5) Uani 0.449(3) 1 d D . P A 2
F4_17 F 0.7127(9) 0.6120(15) 0.9604(16) 0.172(7) Uani 0.449(3) 1 d D . P A 2
F5_17 F 0.6226(15) 0.5638(13) 0.9064(13) 0.179(6) Uani 0.449(3) 1 d D . P A 2
F6_17 F 0.6077(12) 0.5582(12) 1.0284(10) 0.169(7) Uani 0.449(3) 1 d D . P A 2
C4_17 C 0.5159(11) 0.7586(10) 0.9868(8) 0.092(4) Uani 0.449(3) 1 d D . P A 2
F7_17 F 0.5773(10) 0.7904(12) 1.0166(8) 0.121(4) Uani 0.449(3) 1 d D . P A 2
F8_17 F 0.4647(11) 0.7207(11) 1.0420(8) 0.116(4) Uani 0.449(3) 1 d D . P A 2
F9_17 F 0.4603(12) 0.8449(9) 0.9528(7) 0.132(4) Uani 0.449(3) 1 d D . P A 2
O1_18 O 0.6571(10) 0.7929(8) 0.7489(7) 0.040(3) Uani 0.331(3) 1 d D . P A 2
C1_18 C 0.6954(9) 0.7880(9) 0.6809(8) 0.045(4) Uani 0.331(3) 1 d D . P A 2
C2_18 C 0.7316(12) 0.8699(10) 0.6417(9) 0.085(4) Uani 0.331(3) 1 d D . P A 2
F1_18 F 0.6684(12) 0.9497(9) 0.6446(10) 0.094(4) Uani 0.331(3) 1 d D . P A 2
F2_18 F 0.7451(14) 0.8815(13) 0.5653(8) 0.102(5) Uani 0.331(3) 1 d D . P A 2
F3_18 F 0.8102(13) 0.8669(14) 0.6799(13) 0.112(6) Uani 0.331(3) 1 d D . P A 2
C3_18 C 0.7747(11) 0.6975(10) 0.6982(9) 0.079(4) Uani 0.331(3) 1 d D . P A 2
F4_18 F 0.7381(13) 0.6269(10) 0.7043(12) 0.114(5) Uani 0.331(3) 1 d D . P A 2
F5_18 F 0.8319(13) 0.6842(14) 0.7599(9) 0.098(5) Uani 0.331(3) 1 d D . P A 2
F6_18 F 0.8303(13) 0.6948(15) 0.6373(9) 0.083(5) Uani 0.331(3) 1 d D . P A 2
C4_18 C 0.6218(10) 0.7862(12) 0.6216(8) 0.078(4) Uani 0.331(3) 1 d D . P A 2
F7_18 F 0.5648(12) 0.7363(15) 0.6532(9) 0.097(5) Uani 0.331(3) 1 d D . P A 2
F8_18 F 0.6625(10) 0.7529(13) 0.5642(8) 0.093(4) Uani 0.331(3) 1 d D . P A 2
F9_18 F 0.5648(12) 0.8728(12) 0.5886(9) 0.084(5) Uani 0.331(3) 1 d D . P A 2

loop_
_atom_site_aniso_label
_atom_site_aniso_U_11
_atom_site_aniso_U_22
_atom_site_aniso_U_33
_atom_site_aniso_U_23
_atom_site_aniso_U_13
_atom_site_aniso_U_12
Ga01 0.0520(4) 0.0429(4) 0.0412(4) -0.0208(3) 0.0022(3) -0.0052(3)
Al02 0.0301(7) 0.0312(7) 0.0278(7) -0.0133(5) 0.0066(5) -0.0106(5)
N003 0.0304(19) 0.037(2) 0.0307(19) -0.0170(16) 0.0067(15) -0.0129(16)
N004 0.0266(18) 0.0320(19) 0.0277(18) -0.0115(15) 0.0046(15) -0.0080(15)
C1_1 0.035(2) 0.030(2) 0.033(2) -0.0145(19) 0.0039(19) -0.0105(19)
C2_1 0.034(2) 0.033(2) 0.032(2) -0.0135(19) 0.0070(19) -0.0139(19)
C3_1 0.034(2) 0.038(2) 0.037(2) -0.020(2) 0.012(2) -0.017(2)
C4_1 0.029(2) 0.048(3) 0.051(3) -0.024(2) 0.011(2) -0.015(2)
C5_1 0.036(3) 0.056(3) 0.050(3) -0.027(3) 0.018(2) -0.019(2)
C6_1 0.044(3) 0.052(3) 0.042(3) -0.024(2) 0.019(2) -0.021(2)
C7_1 0.039(3) 0.047(3) 0.036(3) -0.018(2) 0.008(2) -0.017(2)
C8_1 0.033(2) 0.030(2) 0.029(2) -0.0108(18) 0.0034(18) -0.0077(18)
C9_1 0.034(2) 0.029(2) 0.026(2) -0.0068(17) 0.0044(18) -0.0094(18)
C10_1 0.035(2) 0.034(2) 0.042(3) -0.013(2) 0.007(2) -0.008(2)
C11_1 0.050(3) 0.033(3) 0.065(4) -0.023(3) 0.006(3) -0.016(2)
C12_1 0.057(3) 0.046(3) 0.057(3) -0.024(3) 0.007(3) -0.027(3)
C13_1 0.041(3) 0.051(3) 0.047(3) -0.016(2) 0.000(2) -0.019(2)
C14_1 0.037(3) 0.034(2) 0.039(3) -0.012(2) 0.000(2) -0.006(2)
C15_1 0.042(3) 0.031(2) 0.030(2) -0.0123(19) 0.0132(19) -0.0097(19)
C16_1 0.043(3) 0.039(3) 0.034(2) -0.009(2) 0.007(2) -0.008(2)
C17_1 0.067(4) 0.048(3) 0.033(3) -0.003(2) 0.010(3) -0.010(3)
C18_1 0.089(5) 0.037(3) 0.049(3) -0.005(3) 0.029(3) -0.021(3)
C19_1 0.090(5) 0.040(3) 0.056(4) -0.019(3) 0.030(3) -0.036(3)
C20_1 0.061(3) 0.042(3) 0.045(3) -0.019(2) 0.016(3) -0.023(3)
C21_1 0.031(2) 0.033(2) 0.026(2) -0.0113(18) 0.0032(18) -0.0073(18)
C22_1 0.036(2) 0.034(2) 0.032(2) -0.0096(19) 0.0044(19) -0.008(2)
C23_1 0.048(3) 0.048(3) 0.033(3) -0.008(2) 0.010(2) -0.013(2)
C24_1 0.047(3) 0.059(3) 0.044(3) -0.018(3) 0.020(2) -0.010(3)
C25_1 0.047(3) 0.042(3) 0.043(3) -0.017(2) 0.009(2) -0.002(2)
C26_1 0.036(2) 0.030(2) 0.036(2) -0.0101(19) 0.005(2) -0.0084(19)
C27_1 0.030(2) 0.042(3) 0.034(2) -0.017(2) 0.0045(19) -0.014(2)
C28_1 0.029(2) 0.046(3) 0.039(3) -0.015(2) 0.004(2) -0.010(2)
C29_1 0.045(3) 0.044(3) 0.045(3) -0.015(2) 0.002(2) -0.018(2)
C30_1 0.064(4) 0.044(3) 0.061(4) -0.024(3) 0.005(3) -0.010(3)
C31_1 0.069(4) 0.041(3) 0.067(4) -0.010(3) 0.002(3) -0.003(3)
C32_1 0.053(4) 0.059(4) 0.048(3) -0.007(3) -0.001(3) 0.000(3)
C33_1 0.043(3) 0.058(3) 0.041(3) -0.018(3) -0.001(2) -0.006(3)
C34_1 0.041(3) 0.066(3) 0.034(2) -0.027(2) 0.013(2) -0.029(3)
C35_1 0.040(3) 0.086(4) 0.053(3) -0.039(3) 0.013(3) -0.031(3)
C36_1 0.048(4) 0.142(8) 0.079(5) -0.068(5) 0.025(3) -0.054(5)
C37_1 0.091(6) 0.146(8) 0.077(5) -0.075(6) 0.052(5) -0.095(6)
C38_1 0.087(5) 0.084(5) 0.063(4) -0.038(4) 0.028(4) -0.060(4)
C39_1 0.062(4) 0.069(4) 0.057(4) -0.034(3) 0.019(3) -0.040(3)
C40_1 0.029(2) 0.042(3) 0.031(2) -0.015(2) 0.0027(18) -0.0118(19)
C41_1 0.034(2) 0.037(2) 0.033(2) -0.013(2) 0.0009(19) -0.010(2)
C42_1 0.035(3) 0.045(3) 0.043(3) -0.012(2) 0.007(2) -0.015(2)
C43_1 0.046(3) 0.064(4) 0.042(3) -0.024(3) 0.013(2) -0.020(3)
C44_1 0.055(3) 0.074(4) 0.051(3) -0.040(3) 0.016(3) -0.029(3)
C45_1 0.050(3) 0.063(4) 0.046(3) -0.030(3) 0.013(2) -0.029(3)
O1_5 0.096(12) 0.072(10) 0.085(9) -0.061(8) 0.042(9) -0.048(9)
C1_5 0.115(8) 0.080(8) 0.086(8) -0.058(6) 0.021(6) -0.046(6)
C2_5 0.156(12) 0.165(14) 0.115(9) -0.088(9) 0.047(8) -0.048(9)
F1_5 0.153(12) 0.192(15) 0.148(14) -0.099(11) 0.064(10) -0.037(10)
F2_5 0.166(13) 0.28(2) 0.090(8) -0.105(10) 0.061(8) -0.084(12)
F3_5 0.230(17) 0.222(15) 0.124(11) -0.093(10) 0.076(11) -0.103(13)
C3_5 0.112(9) 0.122(10) 0.133(11) -0.051(8) 0.019(7) -0.048(7)
F4_5 0.133(12) 0.166(15) 0.157(12) -0.074(11) 0.028(9) -0.041(11)
F5_5 0.186(16) 0.125(10) 0.176(13) -0.025(9) 0.015(11) -0.023(9)
F6_5 0.121(11) 0.114(11) 0.097(10) -0.004(9) -0.016(8) -0.047(9)
C4_5 0.193(14) 0.104(9) 0.142(11) -0.039(7) 0.008(9) -0.079(8)
F7_5 0.254(17) 0.178(18) 0.191(16) -0.046(13) 0.060(13) -0.101(13)
F8_5 0.25(2) 0.131(12) 0.199(15) -0.066(11) 0.007(13) -0.109(12)
F9_5 0.214(14) 0.088(9) 0.159(13) -0.015(9) -0.012(11) -0.077(9)
O1_6 0.046(5) 0.066(8) 0.114(9) 0.001(7) -0.014(5) -0.007(5)
C1_6 0.041(6) 0.060(6) 0.068(6) -0.023(4) 0.005(4) -0.003(4)
C2_6 0.092(8) 0.135(10) 0.103(8) -0.044(7) 0.032(6) -0.023(7)
F1_6 0.123(10) 0.186(10) 0.146(11) -0.039(8) 0.057(9) -0.068(8)
F2_6 0.100(7) 0.168(10) 0.126(10) -0.056(8) 0.068(7) -0.008(7)
F3_6 0.099(8) 0.249(16) 0.104(7) -0.099(9) 0.044(6) -0.034(9)
C3_6 0.089(7) 0.071(6) 0.103(8) -0.013(5) -0.004(5) -0.021(5)
F4_6 0.099(8) 0.115(9) 0.121(9) 0.019(7) 0.006(6) -0.025(7)
F5_6 0.231(15) 0.098(8) 0.133(9) -0.026(7) -0.017(9) -0.072(9)
F6_6 0.089(6) 0.084(7) 0.107(9) 0.004(6) -0.002(6) -0.002(5)
C4_6 0.121(9) 0.113(8) 0.134(8) -0.057(7) -0.022(7) -0.031(7)
F7_6 0.159(11) 0.119(9) 0.121(7) -0.062(7) -0.026(7) -0.013(8)
F8_6 0.128(9) 0.160(15) 0.220(16) -0.076(12) -0.033(8) -0.044(8)
F9_6 0.189(15) 0.103(7) 0.178(13) -0.055(7) -0.044(10) -0.033(7)
O1_7 0.065(7) 0.050(5) 0.056(5) -0.015(4) 0.026(4) -0.023(5)
C1_7 0.059(3) 0.049(3) 0.057(3) -0.002(2) 0.024(2) -0.023(2)
C2_7 0.107(8) 0.129(9) 0.092(7) -0.029(6) 0.040(5) -0.055(6)
F1_7 0.162(9) 0.194(13) 0.123(8) -0.075(8) -0.011(7) -0.070(9)
F2_7 0.128(8) 0.143(8) 0.084(6) 0.005(5) 0.034(6) -0.077(7)
F3_7 0.110(7) 0.133(8) 0.139(9) -0.025(7) 0.075(6) -0.030(6)
C3_7 0.152(10) 0.147(10) 0.138(9) -0.059(8) 0.021(7) -0.091(8)
F4_7 0.254(17) 0.232(14) 0.135(8) -0.088(8) 0.026(8) -0.153(13)
F5_7 0.129(9) 0.209(15) 0.165(12) -0.094(12) 0.004(7) -0.102(9)
F6_7 0.253(15) 0.154(9) 0.209(13) -0.119(8) -0.014(12) -0.069(9)
C4_7 0.083(7) 0.129(9) 0.156(10) 0.002(7) 0.010(6) -0.010(6)
F7_7 0.104(9) 0.132(10) 0.196(11) -0.028(9) 0.047(8) 0.014(7)
F8_7 0.120(11) 0.150(9) 0.227(13) 0.048(8) 0.019(9) 0.008(8)
F9_7 0.060(6) 0.158(10) 0.196(12) -0.004(8) -0.031(6) -0.005(6)
O1_8 0.083(5) 0.052(4) 0.058(4) -0.032(4) 0.041(4) -0.030(4)
C1_8 0.043(4) 0.043(4) 0.036(4) -0.023(3) 0.012(3) -0.014(3)
C2_8 0.066(5) 0.083(5) 0.052(4) -0.012(4) 0.006(3) -0.026(4)
F1_8 0.086(5) 0.187(10) 0.069(6) -0.010(6) -0.009(5) -0.049(5)
F2_8 0.131(6) 0.133(6) 0.058(4) -0.040(4) 0.043(4) -0.057(5)
F3_8 0.118(6) 0.072(4) 0.080(5) 0.000(4) 0.005(4) -0.030(4)
C3_8 0.048(5) 0.105(7) 0.079(6) -0.017(5) 0.001(4) -0.011(4)
F4_8 0.114(8) 0.161(10) 0.096(6) 0.003(5) -0.047(5) -0.011(7)
F5_8 0.054(4) 0.153(8) 0.131(7) -0.033(6) -0.006(4) -0.048(5)
F6_8 0.077(6) 0.163(9) 0.175(12) -0.071(9) 0.001(7) 0.026(6)
C4_8 0.104(6) 0.078(5) 0.096(6) -0.053(4) 0.047(5) -0.049(5)
F7_8 0.187(8) 0.071(4) 0.132(6) -0.028(4) 0.057(6) -0.053(5)
F8_8 0.150(7) 0.114(6) 0.127(6) -0.095(5) 0.062(5) -0.079(6)
F9_8 0.114(5) 0.138(6) 0.130(8) -0.091(6) 0.060(5) -0.091(5)
O1_15 0.064(5) 0.056(5) 0.072(5) -0.054(4) 0.029(4) -0.037(5)
C1_15 0.069(5) 0.048(4) 0.044(4) -0.022(3) 0.001(3) -0.037(4)
C2_15 0.110(7) 0.097(7) 0.123(8) -0.075(6) 0.032(5) -0.054(5)
F1_15 0.144(8) 0.099(6) 0.186(10) -0.064(6) 0.009(7) -0.011(6)
F2_15 0.135(7) 0.134(7) 0.139(7) -0.114(7) 0.040(5) -0.077(6)
F3_15 0.163(10) 0.154(9) 0.146(9) -0.108(7) 0.081(8) -0.083(8)
C3_15 0.112(7) 0.095(7) 0.100(7) -0.016(5) -0.032(6) -0.019(6)
F4_15 0.143(9) 0.106(7) 0.166(10) -0.047(7) -0.062(8) 0.026(6)
F5_15 0.190(11) 0.194(12) 0.080(6) 0.033(6) -0.038(6) -0.029(9)
F6_15 0.115(7) 0.159(12) 0.117(9) -0.046(9) -0.039(6) -0.029(7)
C4_15 0.130(8) 0.090(6) 0.068(5) -0.034(4) 0.022(5) -0.082(6)
F7_15 0.176(8) 0.137(7) 0.144(9) -0.061(6) 0.098(7) -0.098(6)
F8_15 0.136(7) 0.083(5) 0.112(6) -0.034(5) 0.021(5) -0.085(5)
F9_15 0.184(8) 0.157(9) 0.064(5) 0.011(5) -0.011(5) -0.120(7)
O1_16 0.043(5) 0.038(5) 0.082(7) -0.021(5) -0.022(5) -0.004(4)
C1_16 0.045(6) 0.061(6) 0.058(6) -0.013(4) -0.010(4) 0.012(4)
C2_16 0.110(9) 0.120(10) 0.104(8) -0.059(7) 0.007(7) 0.011(7)
F1_16 0.170(15) 0.220(14) 0.103(8) -0.059(8) 0.032(9) -0.019(12)
F2_16 0.130(9) 0.197(14) 0.127(11) -0.071(10) 0.019(8) 0.053(9)
F3_16 0.158(11) 0.155(12) 0.193(14) -0.115(11) 0.018(10) -0.012(9)
C3_16 0.096(8) 0.091(7) 0.083(7) -0.002(5) 0.001(6) -0.005(6)
F4_16 0.159(13) 0.169(11) 0.082(7) -0.031(7) 0.029(7) -0.051(9)
F5_16 0.135(9) 0.136(11) 0.120(10) 0.048(8) -0.020(7) -0.061(8)
F6_16 0.145(11) 0.107(8) 0.085(8) 0.011(6) -0.014(8) 0.008(7)
C4_16 0.073(8) 0.131(9) 0.156(11) -0.055(8) -0.018(6) -0.021(6)
F7_16 0.103(9) 0.149(11) 0.194(13) -0.089(10) -0.035(8) -0.030(8)
F8_16 0.081(7) 0.145(11) 0.199(13) -0.048(9) -0.054(8) -0.017(7)
F9_16 0.154(12) 0.164(12) 0.192(11) -0.059(9) 0.012(9) -0.073(10)
O1_17 0.062(7) 0.023(4) 0.042(5) -0.012(4) 0.023(4) -0.018(5)
C1_17 0.059(3) 0.049(3) 0.057(3) -0.002(2) 0.024(2) -0.023(2)
C2_17 0.083(7) 0.093(8) 0.161(10) -0.024(7) 0.024(6) -0.058(6)
F1_17 0.069(6) 0.135(9) 0.168(12) -0.024(8) 0.016(6) -0.046(6)
F2_17 0.116(9) 0.096(7) 0.217(13) -0.013(8) 0.057(9) -0.079(7)
F3_17 0.159(13) 0.222(16) 0.186(11) -0.080(10) 0.040(8) -0.139(12)
C3_17 0.077(7) 0.057(6) 0.169(10) 0.030(6) 0.030(7) -0.007(5)
F4_17 0.064(6) 0.141(13) 0.233(17) 0.025(12) 0.016(8) 0.006(7)
F5_17 0.131(12) 0.123(11) 0.257(14) -0.050(10) 0.041(11) -0.004(9)
F6_17 0.106(11) 0.117(10) 0.187(11) 0.076(8) 0.019(8) -0.008(8)
C4_17 0.119(9) 0.086(7) 0.081(7) -0.025(6) 0.052(6) -0.049(6)
F7_17 0.159(9) 0.161(11) 0.100(8) -0.082(8) 0.071(6) -0.092(8)
F8_17 0.144(10) 0.142(10) 0.080(7) -0.042(7) 0.077(7) -0.063(9)
F9_17 0.191(10) 0.108(7) 0.090(7) -0.047(6) 0.071(7) -0.020(7)
O1_18 0.053(6) 0.026(6) 0.032(5) -0.007(5) 0.018(4) 0.000(6)
C1_18 0.050(6) 0.059(7) 0.036(6) -0.022(5) 0.022(4) -0.021(5)
C2_18 0.102(9) 0.085(7) 0.078(8) -0.018(6) 0.026(6) -0.050(7)
F1_18 0.141(10) 0.071(6) 0.077(9) -0.013(6) 0.030(8) -0.051(6)
F2_18 0.141(13) 0.106(10) 0.083(7) -0.022(6) 0.047(7) -0.081(10)
F3_18 0.111(10) 0.119(12) 0.124(11) -0.024(9) 0.017(8) -0.077(9)
C3_18 0.084(8) 0.073(7) 0.064(7) -0.021(6) 0.026(5) 0.002(6)
F4_18 0.129(10) 0.075(7) 0.134(12) -0.042(8) 0.052(9) -0.015(7)
F5_18 0.086(8) 0.107(11) 0.067(7) -0.031(7) 0.009(6) 0.028(7)
F6_18 0.060(8) 0.115(11) 0.056(7) -0.035(7) 0.018(6) 0.009(7)
C4_18 0.071(7) 0.115(9) 0.062(7) -0.043(6) 0.015(5) -0.032(6)
F7_18 0.094(9) 0.166(12) 0.064(8) -0.053(8) 0.010(7) -0.073(9)
F8_18 0.095(8) 0.146(12) 0.071(7) -0.067(8) 0.023(6) -0.052(8)
F9_18 0.063(8) 0.144(9) 0.042(7) -0.039(6) 0.008(6) -0.016(6)

loop_
_atom_type_symbol
_atom_type_description
_atom_type_scat_dispersion_real
_atom_type_scat_dispersion_imag
_atom_type_scat_source
C C 0.0033 0.0016 'International Tables Vol C Tables 4.2.6.8 and 6.1.1.4'
H H 0.0000 0.0000 'International Tables Vol C Tables 4.2.6.8 and 6.1.1.4'
Al Al 0.0645 0.0514 'International Tables Vol C Tables 4.2.6.8 and 6.1.1.4'
F F 0.0171 0.0103 'International Tables Vol C Tables 4.2.6.8 and 6.1.1.4'
Ga Ga 0.2307 1.6083 'International Tables Vol C Tables 4.2.6.8 and 6.1.1.4'
N N 0.0061 0.0033 'International Tables Vol C Tables 4.2.6.8 and 6.1.1.4'
O O 0.0106 0.0060 'International Tables Vol C Tables 4.2.6.8 and 6.1.1.4'

loop_
_exptl_crystal_face_index_h
_exptl_crystal_face_index_k
_exptl_crystal_face_index_l
_exptl_crystal_face_perp_dist
-2.00 -1.00 -1.00 0.0930
-2.00 0.00 -1.00 0.1020
-2.00 1.00 -1.00 0.1130
-2.00 -1.00 1.00 0.0200
-2.00 0.00 1.00 0.0260
-1.00 0.00 -2.00 0.1410
-1.00 -2.00 -1.00 0.0830
-1.00 0.00 -1.00 0.1230
-1.00 -2.00 0.00 0.0990
-1.00 -1.00 0.00 0.0520
-1.00 0.00 1.00 0.0070
0.00 1.00 1.00 0.0530
1.00 0.00 2.00 0.1270
1.00 2.00 1.00 0.0930
1.00 -2.00 1.00 0.1540
1.00 0.00 -1.00 0.0590
2.00 2.00 1.00 0.1200
2.00 1.00 1.00 0.1420
2.00 0.00 1.00 0.1420
2.00 1.00 -1.00 0.0860
2.00 0.00 -1.00 0.0910

loop_
_geom_angle_atom_site_label_1
_geom_angle_atom_site_label_2
_geom_angle_atom_site_label_3
_geom_angle
_geom_angle_site_symmetry_1
_geom_angle_site_symmetry_3
_geom_angle_publ_flag
O1_5 Al02 O1_6 110.6(9) . . ?
O1_5 Al02 O1_8 94.6(7) . . ?
O1_6 Al02 O1_8 105.8(7) . . ?
O1_5 Al02 O1_7 107.7(10) . . ?
O1_6 Al02 O1_7 112.1(7) . . ?
O1_8 Al02 O1_7 124.5(4) . . ?
O1_17 Al02 O1_15 113.9(7) . . ?
O1_17 Al02 O1_16 107.0(7) . . ?
O1_15 Al02 O1_16 113.7(5) . . ?
O1_17 Al02 O1_18 84.7(5) . . ?
O1_15 Al02 O1_18 121.7(6) . . ?
O1_16 Al02 O1_18 111.6(7) . . ?
C1_1 N003 C3_1 110.8(4) . . ?
C1_1 N003 C27_1 125.4(4) . . ?
C3_1 N003 C27_1 123.7(4) . . ?
C1_1 N004 C2_1 110.4(4) . . ?
C1_1 N004 C8_1 124.8(4) . . ?
C2_1 N004 C8_1 124.8(4) . . ?
N003 C1_1 N004 106.0(4) . . ?
N003 C1_1 Ga01 122.7(3) . . ?
N004 C1_1 Ga01 124.7(3) . . ?
C3_1 C2_1 N004 106.7(4) . . ?
C3_1 C2_1 C7_1 121.4(4) . . ?
N004 C2_1 C7_1 131.8(4) . . ?
C2_1 C3_1 C4_1 122.1(5) . . ?
C2_1 C3_1 N003 106.0(4) . . ?
C4_1 C3_1 N003 131.9(5) . . ?
C5_1 C4_1 C3_1 116.2(5) . . ?
C5_1 C4_1 H4_1 121.9 . . ?
C3_1 C4_1 H4_1 121.9 . . ?
C4_1 C5_1 C6_1 121.9(5) . . ?
C4_1 C5_1 H5_1 119.1 . . ?
C6_1 C5_1 H5_1 119.1 . . ?
C7_1 C6_1 C5_1 122.3(5) . . ?
C7_1 C6_1 H6_1 118.9 . . ?
C5_1 C6_1 H6_1 118.9 . . ?
C6_1 C7_1 C2_1 116.1(5) . . ?
C6_1 C7_1 H7_1 122.0 . . ?
C2_1 C7_1 H7_1 122.0 . . ?
N004 C8_1 C9_1 110.8(4) . . ?
N004 C8_1 C15_1 106.1(4) . . ?
C9_1 C8_1 C15_1 113.6(4) . . ?
N004 C8_1 C21_1 108.6(3) . . ?
C9_1 C8_1 C21_1 105.8(4) . . ?
C15_1 C8_1 C21_1 111.8(4) . . ?
C14_1 C9_1 C10_1 117.2(4) . . ?
C14_1 C9_1 C8_1 118.2(4) . . ?
C10_1 C9_1 C8_1 124.4(4) . . ?
C11_1 C10_1 C9_1 121.0(5) . . ?
C11_1 C10_1 H10_1 119.5 . . ?
C9_1 C10_1 H10_1 119.5 . . ?
C12_1 C11_1 C10_1 121.0(5) . . ?
C12_1 C11_1 H11_1 119.5 . . ?
C10_1 C11_1 H11_1 119.5 . . ?
C11_1 C12_1 C13_1 119.3(5) . . ?
C11_1 C12_1 H12_1 120.3 . . ?
C13_1 C12_1 H12_1 120.3 . . ?
C14_1 C13_1 C12_1 119.0(5) . . ?
C14_1 C13_1 H13_1 120.5 . . ?
C12_1 C13_1 H13_1 120.5 . . ?
C13_1 C14_1 C9_1 122.6(5) . . ?
C13_1 C14_1 H14_1 118.7 . . ?
C9_1 C14_1 H14_1 118.7 . . ?
C20_1 C15_1 C16_1 118.2(5) . . ?
C20_1 C15_1 C8_1 118.8(4) . . ?
C16_1 C15_1 C8_1 123.0(4) . . ?
C15_1 C16_1 C17_1 120.3(5) . . ?
C15_1 C16_1 H16_1 119.9 . . ?
C17_1 C16_1 H16_1 119.9 . . ?
C18_1 C17_1 C16_1 120.8(6) . . ?
C18_1 C17_1 H17_1 119.6 . . ?
C16_1 C17_1 H17_1 119.6 . . ?
C17_1 C18_1 C19_1 119.8(5) . . ?
C17_1 C18_1 H18_1 120.1 . . ?
C19_1 C18_1 H18_1 120.1 . . ?
C20_1 C19_1 C18_1 119.4(6) . . ?
C20_1 C19_1 H19_1 120.3 . . ?
C18_1 C19_1 H19_1 120.3 . . ?
C15_1 C20_1 C19_1 121.4(6) . . ?
C15_1 C20_1 H20_1 119.3 . . ?
C19_1 C20_1 H20_1 119.3 . . ?
C22_1 C21_1 C26_1 118.2(4) . . ?
C22_1 C21_1 C8_1 118.9(4) . . ?
C26_1 C21_1 C8_1 122.9(4) . . ?
C23_1 C22_1 C21_1 120.5(5) . . ?
C23_1 C22_1 H22_1 119.8 . . ?
C21_1 C22_1 H22_1 119.8 . . ?
C22_1 C23_1 C24_1 121.0(5) . . ?
C22_1 C23_1 H23_1 119.5 . . ?
C24_1 C23_1 H23_1 119.5 . . ?
C25_1 C24_1 C23_1 118.9(5) . . ?
C25_1 C24_1 H24_1 120.5 . . ?
C23_1 C24_1 H24_1 120.5 . . ?
C24_1 C25_1 C26_1 120.6(5) . . ?
C24_1 C25_1 H25_1 119.7 . . ?
C26_1 C25_1 H25_1 119.7 . . ?
C25_1 C26_1 C21_1 120.8(5) . . ?
C25_1 C26_1 H26_1 119.6 . . ?
C21_1 C26_1 H26_1 119.6 . . ?
N003 C27_1 C28_1 109.9(4) . . ?
N003 C27_1 C34_1 106.5(4) . . ?
C28_1 C27_1 C34_1 114.9(4) . . ?
N003 C27_1 C40_1 108.7(4) . . ?
C28_1 C27_1 C40_1 106.2(4) . . ?
C34_1 C27_1 C40_1 110.5(4) . . ?
C29_1 C28_1 C33_1 118.5(5) . . ?
C29_1 C28_1 C27_1 122.8(5) . . ?
C33_1 C28_1 C27_1 118.5(5) . . ?
C28_1 C29_1 C30_1 119.8(5) . . ?
C28_1 C29_1 H29_1 120.1 . . ?
C30_1 C29_1 H29_1 120.1 . . ?
C31_1 C30_1 C29_1 121.3(6) . . ?
C31_1 C30_1 H30_1 119.3 . . ?
C29_1 C30_1 H30_1 119.3 . . ?
C30_1 C31_1 C32_1 119.3(6) . . ?
C30_1 C31_1 H31_1 120.4 . . ?
C32_1 C31_1 H31_1 120.4 . . ?
C33_1 C32_1 C31_1 119.9(6) . . ?
C33_1 C32_1 H32_1 120.1 . . ?
C31_1 C32_1 H32_1 120.1 . . ?
C32_1 C33_1 C28_1 121.1(6) . . ?
C32_1 C33_1 H33_1 119.4 . . ?
C28_1 C33_1 H33_1 119.4 . . ?
C35_1 C34_1 C39_1 118.1(5) . . ?
C35_1 C34_1 C27_1 122.9(5) . . ?
C39_1 C34_1 C27_1 118.9(5) . . ?
C34_1 C35_1 C36_1 120.3(7) . . ?
C34_1 C35_1 H35_1 119.9 . . ?
C36_1 C35_1 H35_1 119.9 . . ?
C37_1 C36_1 C35_1 120.6(8) . . ?
C37_1 C36_1 H36_1 119.7 . . ?
C35_1 C36_1 H36_1 119.7 . . ?
C38_1 C37_1 C36_1 120.1(6) . . ?
C38_1 C37_1 H37_1 119.9 . . ?
C36_1 C37_1 H37_1 119.9 . . ?
C37_1 C38_1 C39_1 120.5(8) . . ?
C37_1 C38_1 H38_1 119.7 . . ?
C39_1 C38_1 H38_1 119.7 . . ?
C38_1 C39_1 C34_1 120.4(7) . . ?
C38_1 C39_1 H39_1 119.8 . . ?
C34_1 C39_1 H39_1 119.8 . . ?
C45_1 C40_1 C41_1 118.2(4) . . ?
C45_1 C40_1 C27_1 122.7(4) . . ?
C41_1 C40_1 C27_1 119.0(4) . . ?
C42_1 C41_1 C40_1 120.4(5) . . ?
C42_1 C41_1 H41_1 119.8 . . ?
C40_1 C41_1 H41_1 119.8 . . ?
C41_1 C42_1 C43_1 121.0(5) . . ?
C41_1 C42_1 H42_1 119.5 . . ?
C43_1 C42_1 H42_1 119.5 . . ?
C44_1 C43_1 C42_1 119.1(5) . . ?
C44_1 C43_1 H43_1 120.4 . . ?
C42_1 C43_1 H43_1 120.4 . . ?
C43_1 C44_1 C45_1 119.4(5) . . ?
C43_1 C44_1 H44_1 120.3 . . ?
C45_1 C44_1 H44_1 120.3 . . ?
C40_1 C45_1 C44_1 121.8(5) . . ?
C40_1 C45_1 H45_1 119.1 . . ?
C44_1 C45_1 H45_1 119.1 . . ?
C1_5 O1_5 Al02 169.6(15) . . ?
O1_5 C1_5 C2_5 108.3(12) . . ?
O1_5 C1_5 C4_5 115.4(14) . . ?
C2_5 C1_5 C4_5 108.4(12) . . ?
O1_5 C1_5 C3_5 109.4(13) . . ?
C2_5 C1_5 C3_5 113.5(12) . . ?
C4_5 C1_5 C3_5 101.9(11) . . ?
F2_5 C2_5 F3_5 98.0(15) . . ?
F2_5 C2_5 F1_5 118.5(18) . . ?
F3_5 C2_5 F1_5 102.7(16) . . ?
F2_5 C2_5 C1_5 114.0(13) . . ?
F3_5 C2_5 C1_5 115.7(14) . . ?
F1_5 C2_5 C1_5 107.5(13) . . ?
F4_5 C3_5 F5_5 104.7(16) . . ?
F4_5 C3_5 F6_5 109.2(16) . . ?
F5_5 C3_5 F6_5 107.7(16) . . ?
F4_5 C3_5 C1_5 112.1(14) . . ?
F5_5 C3_5 C1_5 110.9(15) . . ?
F6_5 C3_5 C1_5 112.0(14) . . ?
F9_5 C4_5 F7_5 109.0(17) . . ?
F9_5 C4_5 F8_5 105.2(16) . . ?
F7_5 C4_5 F8_5 105.4(17) . . ?
F9_5 C4_5 C1_5 118.4(14) . . ?
F7_5 C4_5 C1_5 108.5(15) . . ?
F8_5 C4_5 C1_5 109.5(14) . . ?
C1_6 O1_6 Al02 162.2(12) . . ?
O1_6 C1_6 C4_6 114.7(11) . . ?
O1_6 C1_6 C3_6 106.8(10) . . ?
C4_6 C1_6 C3_6 110.4(10) . . ?
O1_6 C1_6 C2_6 107.7(11) . . ?
C4_6 C1_6 C2_6 108.3(10) . . ?
C3_6 C1_6 C2_6 108.9(10) . . ?
F2_6 C2_6 F3_6 110.3(14) . . ?
F2_6 C2_6 F1_6 103.6(13) . . ?
F3_6 C2_6 F1_6 109.7(14) . . ?
F2_6 C2_6 C1_6 115.7(12) . . ?
F3_6 C2_6 C1_6 106.7(11) . . ?
F1_6 C2_6 C1_6 110.8(11) . . ?
F4_6 C3_6 F5_6 106.6(14) . . ?
F4_6 C3_6 F6_6 104.8(12) . . ?
F5_6 C3_6 F6_6 109.4(13) . . ?
F4_6 C3_6 C1_6 113.6(11) . . ?
F5_6 C3_6 C1_6 110.9(11) . . ?
F6_6 C3_6 C1_6 111.1(11) . . ?
F7_6 C4_6 F8_6 103.7(15) . . ?
F7_6 C4_6 F9_6 106.6(14) . . ?
F8_6 C4_6 F9_6 107.4(15) . . ?
F7_6 C4_6 C1_6 114.2(12) . . ?
F8_6 C4_6 C1_6 115.6(14) . . ?
F9_6 C4_6 C1_6 108.7(12) . . ?
C1_7 O1_7 Al02 163.2(9) . . ?
O1_7 C1_7 C4_7 110.2(10) . . ?
O1_7 C1_7 C2_7 116.3(10) . . ?
C4_7 C1_7 C2_7 104.6(9) . . ?
O1_7 C1_7 C3_7 104.1(10) . . ?
C4_7 C1_7 C3_7 115.6(10) . . ?
C2_7 C1_7 C3_7 106.5(9) . . ?
F3_7 C2_7 F2_7 105.9(11) . . ?
F3_7 C2_7 F1_7 117.7(13) . . ?
F2_7 C2_7 F1_7 111.6(12) . . ?
F3_7 C2_7 C1_7 108.2(10) . . ?
F2_7 C2_7 C1_7 109.1(10) . . ?
F1_7 C2_7 C1_7 104.1(10) . . ?
F6_7 C3_7 F5_7 129.0(17) . . ?
F6_7 C3_7 F4_7 95.2(14) . . ?
F5_7 C3_7 F4_7 103.1(14) . . ?
F6_7 C3_7 C1_7 107.5(11) . . ?
F5_7 C3_7 C1_7 108.0(11) . . ?
F4_7 C3_7 C1_7 113.2(12) . . ?
F8_7 C4_7 F7_7 99.6(14) . . ?
F8_7 C4_7 F9_7 111.3(15) . . ?
F7_7 C4_7 F9_7 113.0(15) . . ?
F8_7 C4_7 C1_7 113.0(12) . . ?
F7_7 C4_7 C1_7 109.4(11) . . ?
F9_7 C4_7 C1_7 110.3(11) . . ?
C1_8 O1_8 Al02 154.9(7) . . ?
O1_8 C1_8 C3_8 109.2(7) . . ?
O1_8 C1_8 C2_8 109.9(7) . . ?
C3_8 C1_8 C2_8 108.9(7) . . ?
O1_8 C1_8 C4_8 111.6(7) . . ?
C3_8 C1_8 C4_8 110.8(7) . . ?
C2_8 C1_8 C4_8 106.3(7) . . ?
F3_8 C2_8 F1_8 108.6(10) . . ?
F3_8 C2_8 F2_8 103.7(8) . . ?
F1_8 C2_8 F2_8 104.9(9) . . ?
F3_8 C2_8 C1_8 112.5(8) . . ?
F1_8 C2_8 C1_8 114.4(8) . . ?
F2_8 C2_8 C1_8 112.0(8) . . ?
F5_8 C3_8 F4_8 104.0(11) . . ?
F5_8 C3_8 F6_8 108.2(11) . . ?
F4_8 C3_8 F6_8 106.3(11) . . ?
F5_8 C3_8 C1_8 112.5(8) . . ?
F4_8 C3_8 C1_8 111.2(9) . . ?
F6_8 C3_8 C1_8 114.0(10) . . ?
F8_8 C4_8 F9_8 107.2(9) . . ?
F8_8 C4_8 F7_8 110.7(9) . . ?
F9_8 C4_8 F7_8 103.0(9) . . ?
F8_8 C4_8 C1_8 114.8(8) . . ?
F9_8 C4_8 C1_8 111.6(8) . . ?
F7_8 C4_8 C1_8 108.9(8) . . ?
C1_15 O1_15 Al02 153.5(8) . . ?
O1_15 C1_15 C3_15 109.5(9) . . ?
O1_15 C1_15 C2_15 107.8(8) . . ?
C3_15 C1_15 C2_15 113.5(9) . . ?
O1_15 C1_15 C4_15 109.6(9) . . ?
C3_15 C1_15 C4_15 109.7(9) . . ?
C2_15 C1_15 C4_15 106.6(8) . . ?
F2_15 C2_15 F3_15 107.8(11) . . ?
F2_15 C2_15 F1_15 110.6(11) . . ?
F3_15 C2_15 F1_15 103.5(12) . . ?
F2_15 C2_15 C1_15 113.6(9) . . ?
F3_15 C2_15 C1_15 112.1(9) . . ?
F1_15 C2_15 C1_15 108.8(9) . . ?
F4_15 C3_15 F6_15 102.8(12) . . ?
F4_15 C3_15 F5_15 110.7(14) . . ?
F6_15 C3_15 F5_15 102.6(12) . . ?
F4_15 C3_15 C1_15 113.4(10) . . ?
F6_15 C3_15 C1_15 117.3(11) . . ?
F5_15 C3_15 C1_15 109.4(10) . . ?
F9_15 C4_15 F8_15 110.3(10) . . ?
F9_15 C4_15 F7_15 100.3(11) . . ?
F8_15 C4_15 F7_15 103.6(10) . . ?
F9_15 C4_15 C1_15 113.9(9) . . ?
F8_15 C4_15 C1_15 116.8(9) . . ?
F7_15 C4_15 C1_15 110.1(9) . . ?
C1_16 O1_16 Al02 154.2(9) . . ?
O1_16 C1_16 C2_16 116.2(11) . . ?
O1_16 C1_16 C4_16 107.0(10) . . ?
C2_16 C1_16 C4_16 108.5(11) . . ?
O1_16 C1_16 C3_16 110.7(11) . . ?
C2_16 C1_16 C3_16 108.4(10) . . ?
C4_16 C1_16 C3_16 105.4(10) . . ?
F1_16 C2_16 F3_16 105.3(15) . . ?
F1_16 C2_16 F2_16 105.6(14) . . ?
F3_16 C2_16 F2_16 105.9(15) . . ?
F1_16 C2_16 C1_16 115.3(13) . . ?
F3_16 C2_16 C1_16 112.4(12) . . ?
F2_16 C2_16 C1_16 111.6(12) . . ?
F6_16 C3_16 F4_16 107.3(13) . . ?
F6_16 C3_16 F5_16 105.8(14) . . ?
F4_16 C3_16 F5_16 108.7(15) . . ?
F6_16 C3_16 C1_16 120.0(12) . . ?
F4_16 C3_16 C1_16 108.1(11) . . ?
F5_16 C3_16 C1_16 106.6(11) . . ?
F7_16 C4_16 F9_16 101.8(15) . . ?
F7_16 C4_16 F8_16 108.4(15) . . ?
F9_16 C4_16 F8_16 112.7(15) . . ?
F7_16 C4_16 C1_16 114.7(12) . . ?
F9_16 C4_16 C1_16 110.6(13) . . ?
F8_16 C4_16 C1_16 108.5(12) . . ?
C1_17 O1_17 Al02 150.2(9) . . ?
O1_17 C1_17 C3_17 106.4(10) . . ?
O1_17 C1_17 C4_17 111.0(9) . . ?
C3_17 C1_17 C4_17 118.5(11) . . ?
O1_17 C1_17 C2_17 111.0(11) . . ?
C3_17 C1_17 C2_17 104.3(10) . . ?
C4_17 C1_17 C2_17 105.5(10) . . ?
F2_17 C2_17 F1_17 109.0(13) . . ?
F2_17 C2_17 F3_17 107.8(15) . . ?
F1_17 C2_17 F3_17 101.7(15) . . ?
F2_17 C2_17 C1_17 112.1(12) . . ?
F1_17 C2_17 C1_17 111.9(12) . . ?
F3_17 C2_17 C1_17 113.7(12) . . ?
F4_17 C3_17 F6_17 109.0(14) . . ?
F4_17 C3_17 F5_17 101.8(16) . . ?
F6_17 C3_17 F5_17 106.2(15) . . ?
F4_17 C3_17 C1_17 116.8(12) . . ?
F6_17 C3_17 C1_17 113.3(12) . . ?
F5_17 C3_17 C1_17 108.6(13) . . ?
F7_17 C4_17 F9_17 91.2(12) . . ?
F7_17 C4_17 F8_17 112.4(12) . . ?
F9_17 C4_17 F8_17 104.2(13) . . ?
F7_17 C4_17 C1_17 118.4(11) . . ?
F9_17 C4_17 C1_17 113.6(11) . . ?
F8_17 C4_17 C1_17 113.9(11) . . ?
C1_18 O1_18 Al02 148.6(10) . . ?
O1_18 C1_18 C2_18 112.8(11) . . ?
O1_18 C1_18 C3_18 108.2(10) . . ?
C2_18 C1_18 C3_18 110.7(11) . . ?
O1_18 C1_18 C4_18 110.2(11) . . ?
C2_18 C1_18 C4_18 107.1(11) . . ?
C3_18 C1_18 C4_18 107.7(11) . . ?
F3_18 C2_18 F2_18 109.4(15) . . ?
F3_18 C2_18 F1_18 104.3(15) . . ?
F2_18 C2_18 F1_18 105.7(14) . . ?
F3_18 C2_18 C1_18 112.4(13) . . ?
F2_18 C2_18 C1_18 114.2(12) . . ?
F1_18 C2_18 C1_18 110.1(11) . . ?
F5_18 C3_18 F4_18 113.5(16) . . ?
F5_18 C3_18 F6_18 105.6(13) . . ?
F4_18 C3_18 F6_18 103.1(14) . . ?
F5_18 C3_18 C1_18 112.1(12) . . ?
F4_18 C3_18 C1_18 109.7(12) . . ?
F6_18 C3_18 C1_18 112.4(13) . . ?
F7_18 C4_18 F8_18 106.9(13) . . ?
F7_18 C4_18 F9_18 105.4(14) . . ?
F8_18 C4_18 F9_18 109.0(13) . . ?
F7_18 C4_18 C1_18 114.5(12) . . ?
F8_18 C4_18 C1_18 111.6(11) . . ?
F9_18 C4_18 C1_18 109.2(12) . . ?

loop_
_geom_bond_atom_site_label_1
_geom_bond_atom_site_label_2
_geom_bond_distance
_geom_bond_site_symmetry_2
_geom_bond_publ_flag
Ga01 C1_1 2.284(5) . ?
Al02 O1_5 1.654(15) . ?
Al02 O1_6 1.655(11) . ?
Al02 O1_17 1.685(10) . ?
Al02 O1_8 1.694(6) . ?
Al02 O1_7 1.714(9) . ?
Al02 O1_15 1.729(8) . ?
Al02 O1_16 1.746(10) . ?
Al02 O1_18 1.753(10) . ?
N003 C1_1 1.353(6) . ?
N003 C3_1 1.406(6) . ?
N003 C27_1 1.497(6) . ?
N004 C1_1 1.366(6) . ?
N004 C2_1 1.397(6) . ?
N004 C8_1 1.496(6) . ?
C2_1 C3_1 1.383(7) . ?
C2_1 C7_1 1.406(7) . ?
C3_1 C4_1 1.404(7) . ?
C4_1 C5_1 1.375(8) . ?
C4_1 H4_1 0.9500 . ?
C5_1 C6_1 1.399(8) . ?
C5_1 H5_1 0.9500 . ?
C6_1 C7_1 1.382(7) . ?
C6_1 H6_1 0.9500 . ?
C7_1 H7_1 0.9500 . ?
C8_1 C9_1 1.537(6) . ?
C8_1 C15_1 1.542(6) . ?
C8_1 C21_1 1.548(6) . ?
C9_1 C14_1 1.384(7) . ?
C9_1 C10_1 1.387(7) . ?
C10_1 C11_1 1.383(7) . ?
C10_1 H10_1 0.9500 . ?
C11_1 C12_1 1.364(8) . ?
C11_1 H11_1 0.9500 . ?
C12_1 C13_1 1.397(8) . ?
C12_1 H12_1 0.9500 . ?
C13_1 C14_1 1.378(7) . ?
C13_1 H13_1 0.9500 . ?
C14_1 H14_1 0.9500 . ?
C15_1 C20_1 1.383(7) . ?
C15_1 C16_1 1.385(7) . ?
C16_1 C17_1 1.393(8) . ?
C16_1 H16_1 0.9500 . ?
C17_1 C18_1 1.358(10) . ?
C17_1 H17_1 0.9500 . ?
C18_1 C19_1 1.385(10) . ?
C18_1 H18_1 0.9500 . ?
C19_1 C20_1 1.384(8) . ?
C19_1 H19_1 0.9500 . ?
C20_1 H20_1 0.9500 . ?
C21_1 C22_1 1.396(7) . ?
C21_1 C26_1 1.401(6) . ?
C22_1 C23_1 1.383(7) . ?
C22_1 H22_1 0.9500 . ?
C23_1 C24_1 1.390(8) . ?
C23_1 H23_1 0.9500 . ?
C24_1 C25_1 1.382(8) . ?
C24_1 H24_1 0.9500 . ?
C25_1 C26_1 1.386(7) . ?
C25_1 H25_1 0.9500 . ?
C26_1 H26_1 0.9500 . ?
C27_1 C28_1 1.539(7) . ?
C27_1 C34_1 1.546(7) . ?
C27_1 C40_1 1.561(6) . ?
C28_1 C29_1 1.380(7) . ?
C28_1 C33_1 1.392(8) . ?
C29_1 C30_1 1.397(8) . ?
C29_1 H29_1 0.9500 . ?
C30_1 C31_1 1.355(9) . ?
C30_1 H30_1 0.9500 . ?
C31_1 C32_1 1.392(10) . ?
C31_1 H31_1 0.9500 . ?
C32_1 C33_1 1.376(9) . ?
C32_1 H32_1 0.9500 . ?
C33_1 H33_1 0.9500 . ?
C34_1 C35_1 1.385(8) . ?
C34_1 C39_1 1.388(9) . ?
C35_1 C36_1 1.387(9) . ?
C35_1 H35_1 0.9500 . ?
C36_1 C37_1 1.359(13) . ?
C36_1 H36_1 0.9500 . ?
C37_1 C38_1 1.352(13) . ?
C37_1 H37_1 0.9500 . ?
C38_1 C39_1 1.388(9) . ?
C38_1 H38_1 0.9500 . ?
C39_1 H39_1 0.9500 . ?
C40_1 C45_1 1.378(7) . ?
C40_1 C41_1 1.397(7) . ?
C41_1 C42_1 1.375(7) . ?
C41_1 H41_1 0.9500 . ?
C42_1 C43_1 1.392(8) . ?
C42_1 H42_1 0.9500 . ?
C43_1 C44_1 1.384(8) . ?
C43_1 H43_1 0.9500 . ?
C44_1 C45_1 1.391(8) . ?
C44_1 H44_1 0.9500 . ?
C45_1 H45_1 0.9500 . ?
O1_5 C1_5 1.311(13) . ?
C1_5 C2_5 1.505(13) . ?
C1_5 C4_5 1.510(13) . ?
C1_5 C3_5 1.514(13) . ?
C2_5 F2_5 1.288(13) . ?
C2_5 F3_5 1.333(13) . ?
C2_5 F1_5 1.349(13) . ?
C3_5 F4_5 1.318(13) . ?
C3_5 F5_5 1.324(13) . ?
C3_5 F6_5 1.343(13) . ?
C4_5 F9_5 1.294(13) . ?
C4_5 F7_5 1.339(13) . ?
C4_5 F8_5 1.341(13) . ?
O1_6 C1_6 1.326(11) . ?
C1_6 C4_6 1.494(12) . ?
C1_6 C3_6 1.507(12) . ?
C1_6 C2_6 1.518(12) . ?
C2_6 F2_6 1.304(12) . ?
C2_6 F3_6 1.339(12) . ?
C2_6 F1_6 1.343(13) . ?
C3_6 F4_6 1.305(12) . ?
C3_6 F5_6 1.328(12) . ?
C3_6 F6_6 1.331(12) . ?
C4_6 F7_6 1.320(13) . ?
C4_6 F8_6 1.331(13) . ?
C4_6 F9_6 1.347(13) . ?
O1_7 C1_7 1.319(11) . ?
C1_7 C4_7 1.508(12) . ?
C1_7 C2_7 1.517(12) . ?
C1_7 C3_7 1.521(12) . ?
C2_7 F3_7 1.334(12) . ?
C2_7 F2_7 1.373(12) . ?
C2_7 F1_7 1.386(12) . ?
C3_7 F6_7 1.283(12) . ?
C3_7 F5_7 1.318(12) . ?
C3_7 F4_7 1.360(13) . ?
C4_7 F8_7 1.323(12) . ?
C4_7 F7_7 1.343(13) . ?
C4_7 F9_7 1.370(13) . ?
O1_8 C1_8 1.335(8) . ?
C1_8 C3_8 1.507(10) . ?
C1_8 C2_8 1.517(10) . ?
C1_8 C4_8 1.531(10) . ?
C2_8 F3_8 1.307(10) . ?
C2_8 F1_8 1.333(10) . ?
C2_8 F2_8 1.348(10) . ?
C3_8 F5_8 1.316(11) . ?
C3_8 F4_8 1.317(11) . ?
C3_8 F6_8 1.327(11) . ?
C4_8 F8_8 1.301(10) . ?
C4_8 F9_8 1.323(11) . ?
C4_8 F7_8 1.355(11) . ?
O1_15 C1_15 1.337(9) . ?
C1_15 C3_15 1.489(11) . ?
C1_15 C2_15 1.509(11) . ?
C1_15 C4_15 1.518(11) . ?
C2_15 F2_15 1.319(11) . ?
C2_15 F3_15 1.335(12) . ?
C2_15 F1_15 1.355(12) . ?
C3_15 F4_15 1.322(12) . ?
C3_15 F6_15 1.328(12) . ?
C3_15 F5_15 1.368(12) . ?
C4_15 F9_15 1.273(11) . ?
C4_15 F8_15 1.321(10) . ?
C4_15 F7_15 1.339(12) . ?
O1_16 C1_16 1.325(11) . ?
C1_16 C2_16 1.501(12) . ?
C1_16 C4_16 1.515(12) . ?
C1_16 C3_16 1.519(12) . ?
C2_16 F1_16 1.316(13) . ?
C2_16 F3_16 1.321(13) . ?
C2_16 F2_16 1.347(12) . ?
C3_16 F6_16 1.303(12) . ?
C3_16 F4_16 1.322(12) . ?
C3_16 F5_16 1.338(13) . ?
C4_16 F7_16 1.325(13) . ?
C4_16 F9_16 1.328(13) . ?
C4_16 F8_16 1.345(13) . ?
O1_17 C1_17 1.350(11) . ?
C1_17 C3_17 1.504(12) . ?
C1_17 C4_17 1.506(12) . ?
C1_17 C2_17 1.530(12) . ?
C2_17 F2_17 1.318(12) . ?
C2_17 F1_17 1.322(13) . ?
C2_17 F3_17 1.331(13) . ?
C3_17 F4_17 1.317(12) . ?
C3_17 F6_17 1.333(12) . ?
C3_17 F5_17 1.336(13) . ?
C4_17 F7_17 1.325(12) . ?
C4_17 F9_17 1.328(13) . ?
C4_17 F8_17 1.330(11) . ?
O1_18 C1_18 1.334(12) . ?
C1_18 C2_18 1.507(12) . ?
C1_18 C3_18 1.511(12) . ?
C1_18 C4_18 1.522(12) . ?
C2_18 F3_18 1.324(13) . ?
C2_18 F2_18 1.325(13) . ?
C2_18 F1_18 1.345(13) . ?
C3_18 F5_18 1.309(13) . ?
C3_18 F4_18 1.338(13) . ?
C3_18 F6_18 1.346(13) . ?
C4_18 F7_18 1.317(13) . ?
C4_18 F8_18 1.332(12) . ?
C4_18 F9_18 1.335(13) . ?

loop_
_geom_torsion_atom_site_label_1
_geom_torsion_atom_site_label_2
_geom_torsion_atom_site_label_3
_geom_torsion_atom_site_label_4
_geom_torsion
_geom_torsion_site_symmetry_1
_geom_torsion_site_symmetry_2
_geom_torsion_site_symmetry_3
_geom_torsion_site_symmetry_4
_geom_torsion_publ_flag
C3_1 N003 C1_1 N004 2.1(5) . . . . ?
C27_1 N003 C1_1 N004 -176.6(4) . . . . ?
C3_1 N003 C1_1 Ga01 -150.5(3) . . . . ?
C27_1 N003 C1_1 Ga01 30.8(6) . . . . ?
C2_1 N004 C1_1 N003 -2.6(5) . . . . ?
C8_1 N004 C1_1 N003 179.1(4) . . . . ?
C2_1 N004 C1_1 Ga01 149.3(3) . . . . ?
C8_1 N004 C1_1 Ga01 -29.1(6) . . . . ?
C1_1 N004 C2_1 C3_1 2.1(5) . . . . ?
C8_1 N004 C2_1 C3_1 -179.6(4) . . . . ?
C1_1 N004 C2_1 C7_1 -178.4(5) . . . . ?
C8_1 N004 C2_1 C7_1 -0.1(8) . . . . ?
N004 C2_1 C3_1 C4_1 179.5(4) . . . . ?
C7_1 C2_1 C3_1 C4_1 0.0(7) . . . . ?
N004 C2_1 C3_1 N003 -0.8(5) . . . . ?
C7_1 C2_1 C3_1 N003 179.7(4) . . . . ?
C1_1 N003 C3_1 C2_1 -0.8(5) . . . . ?
C27_1 N003 C3_1 C2_1 177.9(4) . . . . ?
C1_1 N003 C3_1 C4_1 178.9(5) . . . . ?
C27_1 N003 C3_1 C4_1 -2.4(8) . . . . ?
C2_1 C3_1 C4_1 C5_1 -0.5(7) . . . . ?
N003 C3_1 C4_1 C5_1 179.8(5) . . . . ?
C3_1 C4_1 C5_1 C6_1 1.5(8) . . . . ?
C4_1 C5_1 C6_1 C7_1 -2.0(9) . . . . ?
C5_1 C6_1 C7_1 C2_1 1.3(8) . . . . ?
C3_1 C2_1 C7_1 C6_1 -0.3(7) . . . . ?
N004 C2_1 C7_1 C6_1 -179.7(5) . . . . ?
C1_1 N004 C8_1 C9_1 -112.1(5) . . . . ?
C2_1 N004 C8_1 C9_1 69.8(5) . . . . ?
C1_1 N004 C8_1 C15_1 124.1(4) . . . . ?
C2_1 N004 C8_1 C15_1 -54.0(5) . . . . ?
C1_1 N004 C8_1 C21_1 3.7(6) . . . . ?
C2_1 N004 C8_1 C21_1 -174.4(4) . . . . ?
N004 C8_1 C9_1 C14_1 168.6(4) . . . . ?
C15_1 C8_1 C9_1 C14_1 -72.1(5) . . . . ?
C21_1 C8_1 C9_1 C14_1 51.0(5) . . . . ?
N004 C8_1 C9_1 C10_1 -7.0(6) . . . . ?
C15_1 C8_1 C9_1 C10_1 112.3(5) . . . . ?
C21_1 C8_1 C9_1 C10_1 -124.6(5) . . . . ?
C14_1 C9_1 C10_1 C11_1 2.0(7) . . . . ?
C8_1 C9_1 C10_1 C11_1 177.6(5) . . . . ?
C9_1 C10_1 C11_1 C12_1 -1.4(9) . . . . ?
C10_1 C11_1 C12_1 C13_1 0.1(9) . . . . ?
C11_1 C12_1 C13_1 C14_1 0.5(9) . . . . ?
C12_1 C13_1 C14_1 C9_1 0.1(8) . . . . ?
C10_1 C9_1 C14_1 C13_1 -1.4(7) . . . . ?
C8_1 C9_1 C14_1 C13_1 -177.3(5) . . . . ?
N004 C8_1 C15_1 C20_1 -43.8(5) . . . . ?
C9_1 C8_1 C15_1 C20_1 -165.8(4) . . . . ?
C21_1 C8_1 C15_1 C20_1 74.4(6) . . . . ?
N004 C8_1 C15_1 C16_1 137.3(5) . . . . ?
C9_1 C8_1 C15_1 C16_1 15.3(6) . . . . ?
C21_1 C8_1 C15_1 C16_1 -104.5(5) . . . . ?
C20_1 C15_1 C16_1 C17_1 0.6(8) . . . . ?
C8_1 C15_1 C16_1 C17_1 179.5(5) . . . . ?
C15_1 C16_1 C17_1 C18_1 -0.4(9) . . . . ?
C16_1 C17_1 C18_1 C19_1 1.5(10) . . . . ?
C17_1 C18_1 C19_1 C20_1 -2.9(10) . . . . ?
C16_1 C15_1 C20_1 C19_1 -2.1(8) . . . . ?
C8_1 C15_1 C20_1 C19_1 179.0(5) . . . . ?
C18_1 C19_1 C20_1 C15_1 3.2(9) . . . . ?
N004 C8_1 C21_1 C22_1 -68.9(5) . . . . ?
C9_1 C8_1 C21_1 C22_1 50.2(5) . . . . ?
C15_1 C8_1 C21_1 C22_1 174.4(4) . . . . ?
N004 C8_1 C21_1 C26_1 112.8(5) . . . . ?
C9_1 C8_1 C21_1 C26_1 -128.1(5) . . . . ?
C15_1 C8_1 C21_1 C26_1 -3.9(6) . . . . ?
C26_1 C21_1 C22_1 C23_1 -1.0(7) . . . . ?
C8_1 C21_1 C22_1 C23_1 -179.4(5) . . . . ?
C21_1 C22_1 C23_1 C24_1 2.0(8) . . . . ?
C22_1 C23_1 C24_1 C25_1 -0.8(9) . . . . ?
C23_1 C24_1 C25_1 C26_1 -1.5(9) . . . . ?
C24_1 C25_1 C26_1 C21_1 2.5(8) . . . . ?
C22_1 C21_1 C26_1 C25_1 -1.2(7) . . . . ?
C8_1 C21_1 C26_1 C25_1 177.1(5) . . . . ?
C1_1 N003 C27_1 C28_1 109.6(5) . . . . ?
C3_1 N003 C27_1 C28_1 -69.0(5) . . . . ?
C1_1 N003 C27_1 C34_1 -125.3(5) . . . . ?
C3_1 N003 C27_1 C34_1 56.1(5) . . . . ?
C1_1 N003 C27_1 C40_1 -6.3(6) . . . . ?
C3_1 N003 C27_1 C40_1 175.2(4) . . . . ?
N003 C27_1 C28_1 C29_1 3.6(6) . . . . ?
C34_1 C27_1 C28_1 C29_1 -116.5(5) . . . . ?
C40_1 C27_1 C28_1 C29_1 121.1(5) . . . . ?
N003 C27_1 C28_1 C33_1 -171.0(4) . . . . ?
C34_1 C27_1 C28_1 C33_1 68.9(6) . . . . ?
C40_1 C27_1 C28_1 C33_1 -53.6(6) . . . . ?
C33_1 C28_1 C29_1 C30_1 -3.6(8) . . . . ?
C27_1 C28_1 C29_1 C30_1 -178.3(5) . . . . ?
C28_1 C29_1 C30_1 C31_1 1.9(10) . . . . ?
C29_1 C30_1 C31_1 C32_1 0.0(11) . . . . ?
C30_1 C31_1 C32_1 C33_1 0.0(11) . . . . ?
C31_1 C32_1 C33_1 C28_1 -1.9(10) . . . . ?
C29_1 C28_1 C33_1 C32_1 3.7(8) . . . . ?
C27_1 C28_1 C33_1 C32_1 178.6(5) . . . . ?
N003 C27_1 C34_1 C35_1 -140.7(5) . . . . ?
C28_1 C27_1 C34_1 C35_1 -18.7(7) . . . . ?
C40_1 C27_1 C34_1 C35_1 101.4(5) . . . . ?
N003 C27_1 C34_1 C39_1 41.9(6) . . . . ?
C28_1 C27_1 C34_1 C39_1 163.9(5) . . . . ?
C40_1 C27_1 C34_1 C39_1 -76.0(6) . . . . ?
C39_1 C34_1 C35_1 C36_1 0.7(8) . . . . ?
C27_1 C34_1 C35_1 C36_1 -176.7(5) . . . . ?
C34_1 C35_1 C36_1 C37_1 -0.2(10) . . . . ?
C35_1 C36_1 C37_1 C38_1 -1.0(10) . . . . ?
C36_1 C37_1 C38_1 C39_1 1.7(10) . . . . ?
C37_1 C38_1 C39_1 C34_1 -1.2(10) . . . . ?
C35_1 C34_1 C39_1 C38_1 0.0(8) . . . . ?
C27_1 C34_1 C39_1 C38_1 177.5(5) . . . . ?
N003 C27_1 C40_1 C45_1 -112.9(5) . . . . ?
C28_1 C27_1 C40_1 C45_1 128.8(5) . . . . ?
C34_1 C27_1 C40_1 C45_1 3.6(7) . . . . ?
N003 C27_1 C40_1 C41_1 68.8(5) . . . . ?
C28_1 C27_1 C40_1 C41_1 -49.5(5) . . . . ?
C34_1 C27_1 C40_1 C41_1 -174.7(4) . . . . ?
C45_1 C40_1 C41_1 C42_1 0.5(7) . . . . ?
C27_1 C40_1 C41_1 C42_1 178.8(4) . . . . ?
C40_1 C41_1 C42_1 C43_1 -1.2(8) . . . . ?
C41_1 C42_1 C43_1 C44_1 -0.5(9) . . . . ?
C42_1 C43_1 C44_1 C45_1 2.9(10) . . . . ?
C41_1 C40_1 C45_1 C44_1 2.0(9) . . . . ?
C27_1 C40_1 C45_1 C44_1 -176.3(5) . . . . ?
C43_1 C44_1 C45_1 C40_1 -3.8(10) . . . . ?
O1_6 Al02 O1_5 C1_5 27(11) . . . . ?
O1_8 Al02 O1_5 C1_5 136(10) . . . . ?
O1_7 Al02 O1_5 C1_5 -95(10) . . . . ?
Al02 O1_5 C1_5 C2_5 53(11) . . . . ?
Al02 O1_5 C1_5 C4_5 -68(11) . . . . ?
Al02 O1_5 C1_5 C3_5 178(10) . . . . ?
O1_5 C1_5 C2_5 F2_5 141(2) . . . . ?
C4_5 C1_5 C2_5 F2_5 -93.3(19) . . . . ?
C3_5 C1_5 C2_5 F2_5 19(2) . . . . ?
O1_5 C1_5 C2_5 F3_5 28(2) . . . . ?
C4_5 C1_5 C2_5 F3_5 154.2(17) . . . . ?
C3_5 C1_5 C2_5 F3_5 -93.4(18) . . . . ?
O1_5 C1_5 C2_5 F1_5 -86(2) . . . . ?
C4_5 C1_5 C2_5 F1_5 40.1(19) . . . . ?
C3_5 C1_5 C2_5 F1_5 152.5(17) . . . . ?
O1_5 C1_5 C3_5 F4_5 50(2) . . . . ?
C2_5 C1_5 C3_5 F4_5 171.4(17) . . . . ?
C4_5 C1_5 C3_5 F4_5 -72.3(17) . . . . ?
O1_5 C1_5 C3_5 F5_5 -66(2) . . . . ?
C2_5 C1_5 C3_5 F5_5 55(2) . . . . ?
C4_5 C1_5 C3_5 F5_5 171.1(17) . . . . ?
O1_5 C1_5 C3_5 F6_5 173.3(17) . . . . ?
C2_5 C1_5 C3_5 F6_5 -65.6(18) . . . . ?
C4_5 C1_5 C3_5 F6_5 50.7(17) . . . . ?
O1_5 C1_5 C4_5 F9_5 43(2) . . . . ?
C2_5 C1_5 C4_5 F9_5 -79(2) . . . . ?
C3_5 C1_5 C4_5 F9_5 161.4(18) . . . . ?
O1_5 C1_5 C4_5 F7_5 -82(2) . . . . ?
C2_5 C1_5 C4_5 F7_5 156.5(18) . . . . ?
C3_5 C1_5 C4_5 F7_5 36.6(19) . . . . ?
O1_5 C1_5 C4_5 F8_5 163.6(18) . . . . ?
C2_5 C1_5 C4_5 F8_5 41.9(19) . . . . ?
C3_5 C1_5 C4_5 F8_5 -78.0(18) . . . . ?
O1_5 Al02 O1_6 C1_6 -129(5) . . . . ?
O1_8 Al02 O1_6 C1_6 130(5) . . . . ?
O1_7 Al02 O1_6 C1_6 -9(5) . . . . ?
Al02 O1_6 C1_6 C4_6 -74(5) . . . . ?
Al02 O1_6 C1_6 C3_6 164(4) . . . . ?
Al02 O1_6 C1_6 C2_6 47(5) . . . . ?
O1_6 C1_6 C2_6 F2_6 155.2(14) . . . . ?
C4_6 C1_6 C2_6 F2_6 -80.3(16) . . . . ?
C3_6 C1_6 C2_6 F2_6 39.8(16) . . . . ?
O1_6 C1_6 C2_6 F3_6 32.1(16) . . . . ?
C4_6 C1_6 C2_6 F3_6 156.6(13) . . . . ?
C3_6 C1_6 C2_6 F3_6 -83.3(14) . . . . ?
O1_6 C1_6 C2_6 F1_6 -87.3(14) . . . . ?
C4_6 C1_6 C2_6 F1_6 37.3(15) . . . . ?
C3_6 C1_6 C2_6 F1_6 157.3(13) . . . . ?
O1_6 C1_6 C3_6 F4_6 50.9(16) . . . . ?
C4_6 C1_6 C3_6 F4_6 -74.5(15) . . . . ?
C2_6 C1_6 C3_6 F4_6 166.8(13) . . . . ?
O1_6 C1_6 C3_6 F5_6 -69.2(16) . . . . ?
C4_6 C1_6 C3_6 F5_6 165.5(14) . . . . ?
C2_6 C1_6 C3_6 F5_6 46.7(16) . . . . ?
O1_6 C1_6 C3_6 F6_6 168.8(14) . . . . ?
C4_6 C1_6 C3_6 F6_6 43.5(15) . . . . ?
C2_6 C1_6 C3_6 F6_6 -75.2(14) . . . . ?
O1_6 C1_6 C4_6 F7_6 -81.6(16) . . . . ?
C3_6 C1_6 C4_6 F7_6 39.1(16) . . . . ?
C2_6 C1_6 C4_6 F7_6 158.2(13) . . . . ?
O1_6 C1_6 C4_6 F8_6 158.2(16) . . . . ?
C3_6 C1_6 C4_6 F8_6 -81.2(17) . . . . ?
C2_6 C1_6 C4_6 F8_6 37.9(18) . . . . ?
O1_6 C1_6 C4_6 F9_6 37.3(18) . . . . ?
C3_6 C1_6 C4_6 F9_6 157.9(14) . . . . ?
C2_6 C1_6 C4_6 F9_6 -83.0(16) . . . . ?
O1_5 Al02 O1_7 C1_7 -99(4) . . . . ?
O1_6 Al02 O1_7 C1_7 139(4) . . . . ?
O1_8 Al02 O1_7 C1_7 10(4) . . . . ?
Al02 O1_7 C1_7 C4_7 42(4) . . . . ?
Al02 O1_7 C1_7 C2_7 160(4) . . . . ?
Al02 O1_7 C1_7 C3_7 -83(4) . . . . ?
O1_7 C1_7 C2_7 F3_7 35.9(15) . . . . ?
C4_7 C1_7 C2_7 F3_7 157.6(12) . . . . ?
C3_7 C1_7 C2_7 F3_7 -79.6(13) . . . . ?
O1_7 C1_7 C2_7 F2_7 150.6(12) . . . . ?
C4_7 C1_7 C2_7 F2_7 -87.7(12) . . . . ?
C3_7 C1_7 C2_7 F2_7 35.1(13) . . . . ?
O1_7 C1_7 C2_7 F1_7 -90.1(14) . . . . ?
C4_7 C1_7 C2_7 F1_7 31.6(13) . . . . ?
C3_7 C1_7 C2_7 F1_7 154.4(12) . . . . ?
O1_7 C1_7 C3_7 F6_7 130.2(15) . . . . ?
C4_7 C1_7 C3_7 F6_7 9.2(18) . . . . ?
C2_7 C1_7 C3_7 F6_7 -106.4(15) . . . . ?
O1_7 C1_7 C3_7 F5_7 -87.0(15) . . . . ?
C4_7 C1_7 C3_7 F5_7 152.0(14) . . . . ?
C2_7 C1_7 C3_7 F5_7 36.4(16) . . . . ?
O1_7 C1_7 C3_7 F4_7 26.4(16) . . . . ?
C4_7 C1_7 C3_7 F4_7 -94.6(16) . . . . ?
C2_7 C1_7 C3_7 F4_7 149.8(14) . . . . ?
O1_7 C1_7 C4_7 F8_7 178.3(15) . . . . ?
C2_7 C1_7 C4_7 F8_7 52.7(16) . . . . ?
C3_7 C1_7 C4_7 F8_7 -64.0(18) . . . . ?
O1_7 C1_7 C4_7 F7_7 -71.7(15) . . . . ?
C2_7 C1_7 C4_7 F7_7 162.6(13) . . . . ?
C3_7 C1_7 C4_7 F7_7 45.9(16) . . . . ?
O1_7 C1_7 C4_7 F9_7 53.1(15) . . . . ?
C2_7 C1_7 C4_7 F9_7 -72.6(14) . . . . ?
C3_7 C1_7 C4_7 F9_7 170.7(13) . . . . ?
O1_5 Al02 O1_8 C1_8 155(2) . . . . ?
O1_6 Al02 O1_8 C1_8 -91.9(19) . . . . ?
O1_7 Al02 O1_8 C1_8 40(2) . . . . ?
Al02 O1_8 C1_8 C3_8 -124.0(17) . . . . ?
Al02 O1_8 C1_8 C2_8 116.5(18) . . . . ?
Al02 O1_8 C1_8 C4_8 -1(2) . . . . ?
O1_8 C1_8 C2_8 F3_8 44.0(10) . . . . ?
C3_8 C1_8 C2_8 F3_8 -75.6(10) . . . . ?
C4_8 C1_8 C2_8 F3_8 164.9(8) . . . . ?
O1_8 C1_8 C2_8 F1_8 -80.5(11) . . . . ?
C3_8 C1_8 C2_8 F1_8 159.9(10) . . . . ?
C4_8 C1_8 C2_8 F1_8 40.4(11) . . . . ?
O1_8 C1_8 C2_8 F2_8 160.4(8) . . . . ?
C3_8 C1_8 C2_8 F2_8 40.7(10) . . . . ?
C4_8 C1_8 C2_8 F2_8 -78.8(9) . . . . ?
O1_8 C1_8 C3_8 F5_8 -74.7(11) . . . . ?
C2_8 C1_8 C3_8 F5_8 45.4(11) . . . . ?
C4_8 C1_8 C3_8 F5_8 162.0(9) . . . . ?
O1_8 C1_8 C3_8 F4_8 41.4(12) . . . . ?
C2_8 C1_8 C3_8 F4_8 161.6(10) . . . . ?
C4_8 C1_8 C3_8 F4_8 -81.9(12) . . . . ?
O1_8 C1_8 C3_8 F6_8 161.6(11) . . . . ?
C2_8 C1_8 C3_8 F6_8 -78.3(12) . . . . ?
C4_8 C1_8 C3_8 F6_8 38.3(13) . . . . ?
O1_8 C1_8 C4_8 F8_8 160.6(10) . . . . ?
C3_8 C1_8 C4_8 F8_8 -77.4(11) . . . . ?
C2_8 C1_8 C4_8 F8_8 40.8(11) . . . . ?
O1_8 C1_8 C4_8 F9_8 38.4(12) . . . . ?
C3_8 C1_8 C4_8 F9_8 160.4(9) . . . . ?
C2_8 C1_8 C4_8 F9_8 -81.4(10) . . . . ?
O1_8 C1_8 C4_8 F7_8 -74.6(10) . . . . ?
C3_8 C1_8 C4_8 F7_8 47.4(10) . . . . ?
C2_8 C1_8 C4_8 F7_8 165.5(8) . . . . ?
O1_17 Al02 O1_15 C1_15 101(2) . . . . ?
O1_16 Al02 O1_15 C1_15 -136(2) . . . . ?
O1_18 Al02 O1_15 C1_15 2(3) . . . . ?
Al02 O1_15 C1_15 C3_15 -63(3) . . . . ?
Al02 O1_15 C1_15 C2_15 173(2) . . . . ?
Al02 O1_15 C1_15 C4_15 58(3) . . . . ?
O1_15 C1_15 C2_15 F2_15 166.4(11) . . . . ?
C3_15 C1_15 C2_15 F2_15 44.9(14) . . . . ?
C4_15 C1_15 C2_15 F2_15 -75.9(12) . . . . ?
O1_15 C1_15 C2_15 F3_15 44.0(14) . . . . ?
C3_15 C1_15 C2_15 F3_15 -77.6(14) . . . . ?
C4_15 C1_15 C2_15 F3_15 161.6(11) . . . . ?
O1_15 C1_15 C2_15 F1_15 -69.9(13) . . . . ?
C3_15 C1_15 C2_15 F1_15 168.6(11) . . . . ?
C4_15 C1_15 C2_15 F1_15 47.8(12) . . . . ?
O1_15 C1_15 C3_15 F4_15 47.9(15) . . . . ?
C2_15 C1_15 C3_15 F4_15 168.5(12) . . . . ?
C4_15 C1_15 C3_15 F4_15 -72.5(14) . . . . ?
O1_15 C1_15 C3_15 F6_15 167.5(12) . . . . ?
C2_15 C1_15 C3_15 F6_15 -71.9(14) . . . . ?
C4_15 C1_15 C3_15 F6_15 47.2(14) . . . . ?
O1_15 C1_15 C3_15 F5_15 -76.2(13) . . . . ?
C2_15 C1_15 C3_15 F5_15 44.4(14) . . . . ?
C4_15 C1_15 C3_15 F5_15 163.4(11) . . . . ?
O1_15 C1_15 C4_15 F9_15 27.5(14) . . . . ?
C3_15 C1_15 C4_15 F9_15 147.8(11) . . . . ?
C2_15 C1_15 C4_15 F9_15 -89.0(12) . . . . ?
O1_15 C1_15 C4_15 F8_15 157.9(11) . . . . ?
C3_15 C1_15 C4_15 F8_15 -81.8(13) . . . . ?
C2_15 C1_15 C4_15 F8_15 41.5(13) . . . . ?
O1_15 C1_15 C4_15 F7_15 -84.3(11) . . . . ?
C3_15 C1_15 C4_15 F7_15 35.9(12) . . . . ?
C2_15 C1_15 C4_15 F7_15 159.2(10) . . . . ?
O1_17 Al02 O1_16 C1_16 137(3) . . . . ?
O1_15 Al02 O1_16 C1_16 11(3) . . . . ?
O1_18 Al02 O1_16 C1_16 -132(3) . . . . ?
Al02 O1_16 C1_16 C2_16 -49(3) . . . . ?
Al02 O1_16 C1_16 C4_16 -171(3) . . . . ?
Al02 O1_16 C1_16 C3_16 75(3) . . . . ?
O1_16 C1_16 C2_16 F1_16 -48.6(19) . . . . ?
C4_16 C1_16 C2_16 F1_16 71.9(18) . . . . ?
C3_16 C1_16 C2_16 F1_16 -174.1(16) . . . . ?
O1_16 C1_16 C2_16 F3_16 72.0(17) . . . . ?
C4_16 C1_16 C2_16 F3_16 -167.4(14) . . . . ?
C3_16 C1_16 C2_16 F3_16 -53.4(17) . . . . ?
O1_16 C1_16 C2_16 F2_16 -169.2(16) . . . . ?
C4_16 C1_16 C2_16 F2_16 -48.7(18) . . . . ?
C3_16 C1_16 C2_16 F2_16 65.4(17) . . . . ?
O1_16 C1_16 C3_16 F6_16 -169.1(15) . . . . ?
C2_16 C1_16 C3_16 F6_16 -40.6(18) . . . . ?
C4_16 C1_16 C3_16 F6_16 75.5(17) . . . . ?
O1_16 C1_16 C3_16 F4_16 67.6(15) . . . . ?
C2_16 C1_16 C3_16 F4_16 -163.8(13) . . . . ?
C4_16 C1_16 C3_16 F4_16 -47.7(15) . . . . ?
O1_16 C1_16 C3_16 F5_16 -49.1(16) . . . . ?
C2_16 C1_16 C3_16 F5_16 79.5(15) . . . . ?
C4_16 C1_16 C3_16 F5_16 -164.5(13) . . . . ?
O1_16 C1_16 C4_16 F7_16 -43.3(18) . . . . ?
C2_16 C1_16 C4_16 F7_16 -169.4(15) . . . . ?
C3_16 C1_16 C4_16 F7_16 74.6(16) . . . . ?
O1_16 C1_16 C4_16 F9_16 71.1(16) . . . . ?
C2_16 C1_16 C4_16 F9_16 -54.9(16) . . . . ?
C3_16 C1_16 C4_16 F9_16 -171.0(14) . . . . ?
O1_16 C1_16 C4_16 F8_16 -164.7(15) . . . . ?
C2_16 C1_16 C4_16 F8_16 69.2(16) . . . . ?
C3_16 C1_16 C4_16 F8_16 -46.8(16) . . . . ?
O1_15 Al02 O1_17 C1_17 66(3) . . . . ?
O1_16 Al02 O1_17 C1_17 -61(3) . . . . ?
O1_18 Al02 O1_17 C1_17 -172(3) . . . . ?
Al02 O1_17 C1_17 C3_17 -160(2) . . . . ?
Al02 O1_17 C1_17 C4_17 -30(3) . . . . ?
Al02 O1_17 C1_17 C2_17 87(2) . . . . ?
O1_17 C1_17 C2_17 F2_17 156.1(13) . . . . ?
C3_17 C1_17 C2_17 F2_17 41.9(16) . . . . ?
C4_17 C1_17 C2_17 F2_17 -83.6(15) . . . . ?
O1_17 C1_17 C2_17 F1_17 -81.1(15) . . . . ?
C3_17 C1_17 C2_17 F1_17 164.7(13) . . . . ?
C4_17 C1_17 C2_17 F1_17 39.2(16) . . . . ?
O1_17 C1_17 C2_17 F3_17 33.5(18) . . . . ?
C3_17 C1_17 C2_17 F3_17 -80.7(17) . . . . ?
C4_17 C1_17 C2_17 F3_17 153.8(15) . . . . ?
O1_17 C1_17 C3_17 F4_17 42(2) . . . . ?
C4_17 C1_17 C3_17 F4_17 -83.7(19) . . . . ?
C2_17 C1_17 C3_17 F4_17 159.5(18) . . . . ?
O1_17 C1_17 C3_17 F6_17 170.0(16) . . . . ?
C4_17 C1_17 C3_17 F6_17 44.2(19) . . . . ?
C2_17 C1_17 C3_17 F6_17 -72.6(17) . . . . ?
O1_17 C1_17 C3_17 F5_17 -72.2(16) . . . . ?
C4_17 C1_17 C3_17 F5_17 162.0(14) . . . . ?
C2_17 C1_17 C3_17 F5_17 45.2(16) . . . . ?
O1_17 C1_17 C4_17 F7_17 -57.5(17) . . . . ?
C3_17 C1_17 C4_17 F7_17 66.0(16) . . . . ?
C2_17 C1_17 C4_17 F7_17 -177.8(13) . . . . ?
O1_17 C1_17 C4_17 F9_17 47.7(16) . . . . ?
C3_17 C1_17 C4_17 F9_17 171.2(13) . . . . ?
C2_17 C1_17 C4_17 F9_17 -72.6(14) . . . . ?
O1_17 C1_17 C4_17 F8_17 166.9(14) . . . . ?
C3_17 C1_17 C4_17 F8_17 -69.6(17) . . . . ?
C2_17 C1_17 C4_17 F8_17 46.6(16) . . . . ?
O1_17 Al02 O1_18 C1_18 160(2) . . . . ?
O1_15 Al02 O1_18 C1_18 -85(2) . . . . ?
O1_16 Al02 O1_18 C1_18 54(2) . . . . ?
Al02 O1_18 C1_18 C2_18 46(3) . . . . ?
Al02 O1_18 C1_18 C3_18 169.0(19) . . . . ?
Al02 O1_18 C1_18 C4_18 -74(2) . . . . ?
O1_18 C1_18 C2_18 F3_18 72.6(18) . . . . ?
C3_18 C1_18 C2_18 F3_18 -48.8(18) . . . . ?
C4_18 C1_18 C2_18 F3_18 -166.0(15) . . . . ?
O1_18 C1_18 C2_18 F2_18 -161.9(15) . . . . ?
C3_18 C1_18 C2_18 F2_18 76.6(17) . . . . ?
C4_18 C1_18 C2_18 F2_18 -40.5(17) . . . . ?
O1_18 C1_18 C2_18 F1_18 -43.2(17) . . . . ?
C3_18 C1_18 C2_18 F1_18 -164.7(13) . . . . ?
C4_18 C1_18 C2_18 F1_18 78.2(15) . . . . ?
O1_18 C1_18 C3_18 F5_18 -48.3(17) . . . . ?
C2_18 C1_18 C3_18 F5_18 75.8(17) . . . . ?
C4_18 C1_18 C3_18 F5_18 -167.3(14) . . . . ?
O1_18 C1_18 C3_18 F4_18 78.8(16) . . . . ?
C2_18 C1_18 C3_18 F4_18 -157.0(14) . . . . ?
C4_18 C1_18 C3_18 F4_18 -40.2(16) . . . . ?
O1_18 C1_18 C3_18 F6_18 -167.1(15) . . . . ?
C2_18 C1_18 C3_18 F6_18 -42.9(17) . . . . ?
C4_18 C1_18 C3_18 F6_18 73.9(16) . . . . ?
O1_18 C1_18 C4_18 F7_18 -39.0(17) . . . . ?
C2_18 C1_18 C4_18 F7_18 -162.0(15) . . . . ?
C3_18 C1_18 C4_18 F7_18 78.8(16) . . . . ?
O1_18 C1_18 C4_18 F8_18 -160.6(14) . . . . ?
C2_18 C1_18 C4_18 F8_18 76.4(16) . . . . ?
C3_18 C1_18 C4_18 F8_18 -42.8(16) . . . . ?
O1_18 C1_18 C4_18 F9_18 78.9(14) . . . . ?
C2_18 C1_18 C4_18 F9_18 -44.2(15) . . . . ?
C3_18 C1_18 C4_18 F9_18 -163.4(12) . . . . ?
